data_1577274
loop_
_publ_author_name
'Gan, Xiangqin'
'Chen, Bitian'
'Li, Jia-Qi'
'Si, Han'
'Sun, Ning'
'Meng, Guoyun'
'Chen, Xian-Kai'
'Ding, Liming'
'Lu, Zheng-Hong'
'Ding, Junqiao'

_publ_section_title
;
 Dynamic pendulum strategy enables both anti-quenching and fast spin
 flipping for efficient blue multiple-resonance thermally activated
 delayed fluorescence emitters
;
_journal_name_full 'Chemical Science'
_journal_paper_doi 10.1039/D6SC02881K
_journal_year 2026
_chemical_formula_moiety 'C64 H60 B N3 O'
_chemical_formula_sum 'C64 H60 B N3 O'
_chemical_formula_weight 897.96
_space_group_crystal_system triclinic
_space_group_IT_number 2
_space_group_name_Hall '-P 1'
_space_group_name_H-M_alt 'P -1'
_atom_sites_solution_hydrogens geom
_atom_sites_solution_primary direct
_audit_creation_date 2024-12-25
_audit_creation_method
;
FinalCif V89 by Daniel Kratzert, Freiburg 2024,
https://dkratzert.de/finalcif.html
;
_audit_update_record
;
2025-01-06 deposited with the CCDC.	2026-05-11 downloaded from the CCDC.
;
_cell_angle_alpha 78.207(2)
_cell_angle_beta 84.870(2)
_cell_angle_gamma 78.151(2)
_cell_formula_units_Z 4
_cell_length_a 10.6441(5)
_cell_length_b 15.4789(9)
_cell_length_c 30.8095(15)
_cell_measurement_reflns_used 9402
_cell_measurement_temperature 100.00
_cell_measurement_theta_max 28.16
_cell_measurement_theta_min 2.32
_cell_volume 4857.1(4)
_computing_cell_refinement 'SAINT V8.40B'
_computing_data_reduction 'SAINT V8.40B'
_computing_molecular_graphics 'Olex2 1.5 (Dolomanov et al., 2009)'
_computing_publication_material 'Olex2 1.5 (Dolomanov et al., 2009)'
_computing_structure_refinement 'SHELXL 2018/3 (Sheldrick, 2015)'
_computing_structure_solution 'SHELXT 2018/2 (Sheldrick, 2018)'
_diffrn_ambient_environment N~2~
_diffrn_ambient_temperature 100.00
_diffrn_detector CPAD
_diffrn_detector_area_resol_mean 7.41
_diffrn_detector_type 'Bruker PHOTON'
_diffrn_measured_fraction_theta_full 0.999
_diffrn_measured_fraction_theta_max 0.994
_diffrn_measurement_device 'three-circle diffractometer'
_diffrn_measurement_device_type 'Bruker D8 VENTURE dual wavelength Mo/Cu'
_diffrn_measurement_method '\w and \f scans'
_diffrn_measurement_specimen_support 'MiTeGen micromount'
_diffrn_radiation_monochromator 'mirror optics'
_diffrn_radiation_probe x-ray
_diffrn_radiation_type MoK\a
_diffrn_radiation_wavelength 0.71073
_diffrn_reflns_av_R_equivalents 0.0841
_diffrn_reflns_av_unetI/netI 0.0710
_diffrn_reflns_Laue_measured_fraction_full 0.999
_diffrn_reflns_Laue_measured_fraction_max 0.994
_diffrn_reflns_limit_h_max 14
_diffrn_reflns_limit_h_min -14
_diffrn_reflns_limit_k_max 20
_diffrn_reflns_limit_k_min -20
_diffrn_reflns_limit_l_max 41
_diffrn_reflns_limit_l_min -41
_diffrn_reflns_number 137832
_diffrn_reflns_point_group_measured_fraction_full 0.999
_diffrn_reflns_point_group_measured_fraction_max 0.994
_diffrn_reflns_theta_full 25.242
_diffrn_reflns_theta_max 28.413
_diffrn_reflns_theta_min 2.028
_diffrn_source 'microfocus sealed X-ray tube'
_diffrn_source_current 1.4
_diffrn_source_power 0.07
_diffrn_source_type 'Incoatec I\ms'
_diffrn_source_voltage 50.0
_diffrn_standards_number 0
_exptl_absorpt_coefficient_mu 0.072
_exptl_absorpt_correction_T_max 0.7455
_exptl_absorpt_correction_T_min 0.7194
_exptl_absorpt_correction_type multi-scan
_exptl_absorpt_process_details
;
SADABS-2016/2 (Bruker,2016/2) was used for absorption correction.
wR2(int) was 0.1298 before and 0.0684 after correction.
The Ratio of minimum to maximum transmission is 0.9650.
The \l/2 correction factor is Not present.
;
_exptl_crystal_colour yellow
_exptl_crystal_colour_primary yellow
_exptl_crystal_density_diffrn 1.228
_exptl_crystal_description block
_exptl_crystal_F_000 1912
_exptl_crystal_size_max 0.3
_exptl_crystal_size_mid 0.21
_exptl_crystal_size_min 0.17
_refine_diff_density_max 0.476
_refine_diff_density_min -0.340
_refine_diff_density_rms 0.064
_refine_ls_extinction_method none
_refine_ls_goodness_of_fit_ref 1.074
_refine_ls_hydrogen_treatment constr
_refine_ls_matrix_type full
_refine_ls_number_parameters 1329
_refine_ls_number_reflns 24313
_refine_ls_number_restraints 120
_refine_ls_restrained_S_all 1.078
_refine_ls_R_factor_all 0.1249
_refine_ls_R_factor_gt 0.0737
_refine_ls_shift/su_max 0.000
_refine_ls_shift/su_mean 0.000
_refine_ls_structure_factor_coef Fsqd
_refine_ls_weighting_details 'w=1/[\s^2^(Fo^2^)+(0.0400P)^2^+6.0560P] where P=(Fo^2^+2Fc^2^)/3'
_refine_ls_weighting_scheme calc
_refine_ls_wR_factor_gt 0.1372
_refine_ls_wR_factor_ref 0.1626
_reflns_Friedel_coverage 0.000
_reflns_number_gt 16291
_reflns_number_total 24313
_reflns_threshold_expression 'I > 2\s(I)'
_cod_data_source_file d6sc02881k2.cif
_cod_data_source_block 1
_cod_database_code 1577274
_shelx_shelxl_version_number 2018/3
_olex2_refinement_description
;
1. Fixed Uiso
 At 1.2 times of:
  All C(H) groups
 At 1.5 times of:
  All C(H,H,H) groups
2. Restrained distances
 C81-C82 \\sim C81-C82A
 with sigma of 0.02
 C81-C83 \\sim C81-C83A
 with sigma of 0.02
 C81-C84 \\sim C81-C84A
 with sigma of 0.02
 C27-C28 \\sim C27-C28A
 with sigma of 0.02
 C27-C29 \\sim C27-C29A
 with sigma of 0.02
 C27-C30 \\sim C27-C30A
 with sigma of 0.02
3. Rigid body (RIGU) restrains
 C79, C81, C82, C82A, C83, C83A, C84, C84A
 with sigma for 1-2 distances of 0.001 and sigma for 1-3 distances of 0.0001
 C23, C27, C28, C28A, C29, C29A, C30, C30A
 with sigma for 1-2 distances of 0.001 and sigma for 1-3 distances of 0.0001
4. Others
 Sof(C82A)=Sof(H82D)=Sof(H82E)=Sof(H82F)=Sof(C83A)=Sof(H83D)=Sof(H83E)=
 Sof(H83F)=Sof(C84A)=Sof(H84D)=Sof(H84E)=Sof(H84F)=1-FVAR(1)
 Sof(C82)=Sof(H82A)=Sof(H82B)=Sof(H82C)=Sof(C83)=Sof(H83A)=Sof(H83B)=Sof(H83C)=
 Sof(C84)=Sof(H84A)=Sof(H84B)=Sof(H84C)=FVAR(1)
 Sof(C28A)=Sof(H28D)=Sof(H28E)=Sof(H28F)=Sof(C29A)=Sof(H29D)=Sof(H29E)=
 Sof(H29F)=Sof(C30A)=Sof(H30D)=Sof(H30E)=Sof(H30F)=1-FVAR(2)
 Sof(C28)=Sof(H28A)=Sof(H28B)=Sof(H28C)=Sof(C29)=Sof(H29A)=Sof(H29B)=Sof(H29C)=
 Sof(C30)=Sof(H30A)=Sof(H30B)=Sof(H30C)=FVAR(2)
5.a Aromatic/amide H refined with riding coordinates:
 C6(H6), C9(H9), C10(H10), C12(H12), C14(H14), C22(H22), C24(H24), C32(H32),
 C34(H34), C35(H35), C43(H43), C45(H45), C48(H48), C49(H49), C52(H52), C55(H55),
  C56(H56), C57(H57), C58(H58), C60(H60), C61(H61), C62(H62), C63(H63),
 C64(H64), C70(H70), C73(H73), C74(H74), C78(H78), C80(H80), C86(H86), C88(H88),
  C96(H96), C98(H98), C99(H99), C106(H106), C107(H107), C110(H110), C113(H113),
 C114(H114), C115(H115), C116(H116), C118(H118), C119(H119), C120(H120),
 C121(H121), C122(H122), C123(H123), C128(H128)
5.b Idealised Me refined as rotating group:
 C2(H2A,H2B,H2C), C3(H3A,H3B,H3C), C4(H4A,H4B,H4C), C18(H18A,H18B,H18C),
 C19(H19A,H19B,H19C), C20(H20A,H20B,H20C), C28(H28A,H28B,H28C), C28A(H28D,H28E,
 H28F), C29(H29A,H29B,H29C), C29A(H29D,H29E,H29F), C30(H30A,H30B,H30C),
 C30A(H30D,H30E,H30F), C38(H38A,H38B,H38C), C39(H39A,H39B,H39C), C40(H40A,H40B,
 H40C), C66(H66A,H66B,H66C), C67(H67A,H67B,H67C), C68(H68A,H68B,H68C), C82(H82A,
 H82B,H82C), C82A(H82D,H82E,H82F), C83(H83A,H83B,H83C), C83A(H83D,H83E,H83F),
 C84(H84A,H84B,H84C), C84A(H84D,H84E,H84F), C92(H92A,H92B,H92C), C93(H93A,H93B,
 H93C), C94(H94A,H94B,H94C), C102(H10A,H10B,H10C), C103(H10D,H10E,H10F),
 C104(H10G,H10H,H10I)
;
_olex2_submission_special_instructions 'No special instructions were received'
_shelx_space_group_comment
;
The symmetry employed for this shelxl refinement is uniquely defined
by the following loop, which should always be used as a source of
symmetry information in preference to the above space-group names.
They are only intended as comments.
;
_shelx_estimated_absorpt_t_min 0.979
_shelx_estimated_absorpt_t_max 0.988
_olex2_diffrn_ambient_temperature_device 'Oxford Cryostream 800'

loop_
_space_group_symop_operation_xyz
'x, y, z'
'-x, -y, -z'

loop_
_atom_site_label
_atom_site_type_symbol
_atom_site_fract_x
_atom_site_fract_y
_atom_site_fract_z
_atom_site_U_iso_or_equiv
_atom_site_adp_type
_atom_site_occupancy
_atom_site_site_symmetry_order
_atom_site_calc_flag
_atom_site_refinement_flags_posn
_atom_site_refinement_flags_adp
_atom_site_refinement_flags_occupancy
_atom_site_disorder_assembly
_atom_site_disorder_group
O1 O 0.35705(15) 0.79036(10) 0.72382(5) 0.0198(3) Uani 1 1 d . . . . .
N1 N 0.13471(17) 0.56816(12) 0.80515(6) 0.0165(4) Uani 1 1 d . . . . .
N2 N 0.53010(17) 0.47426(12) 0.72244(6) 0.0155(4) Uani 1 1 d . . . . .
N3 N 0.75117(17) 0.95972(13) 0.64505(6) 0.0178(4) Uani 1 1 d . . . . .
C1 C -0.3152(2) 0.74963(15) 0.89030(8) 0.0195(5) Uani 1 1 d . . . . .
C2 C -0.3648(2) 0.68572(17) 0.92995(8) 0.0242(5) Uani 1 1 d . . . . .
H2A H -0.436963 0.719304 0.945446 0.036 Uiso 1 1 calc R U . . .
H2B H -0.295565 0.659246 0.950377 0.036 Uiso 1 1 calc R U . . .
H2C H -0.393487 0.637804 0.919339 0.036 Uiso 1 1 calc R U . . .
C3 C -0.4270(2) 0.79277(17) 0.86005(8) 0.0246(5) Uani 1 1 d . . . . .
H3A H -0.457630 0.745803 0.849260 0.037 Uiso 1 1 calc R U . . .
H3B H -0.397783 0.834798 0.834740 0.037 Uiso 1 1 calc R U . . .
H3C H -0.497199 0.825295 0.876795 0.037 Uiso 1 1 calc R U . . .
C4 C -0.2693(2) 0.82327(17) 0.90797(8) 0.0265(5) Uani 1 1 d . . . . .
H4A H -0.340430 0.854958 0.924700 0.040 Uiso 1 1 calc R U . . .
H4B H -0.240076 0.866025 0.882995 0.040 Uiso 1 1 calc R U . . .
H4C H -0.198162 0.795779 0.927485 0.040 Uiso 1 1 calc R U . . .
C5 C -0.2023(2) 0.70093(15) 0.86441(7) 0.0168(4) Uani 1 1 d . . . . .
C6 C -0.1481(2) 0.61072(15) 0.87782(7) 0.0174(5) Uani 1 1 d . . . . .
H6 H -0.186426 0.575273 0.902255 0.021 Uiso 1 1 calc R U . . .
C7 C -0.0380(2) 0.57202(15) 0.85567(7) 0.0164(4) Uani 1 1 d . . . . .
C8 C 0.0216(2) 0.62358(15) 0.81953(7) 0.0161(4) Uani 1 1 d . . . . .
C9 C -0.0369(2) 0.71224(15) 0.80348(7) 0.0180(5) Uani 1 1 d . . . . .
H9 H -0.002698 0.746609 0.777681 0.022 Uiso 1 1 calc R U . . .
C10 C -0.1469(2) 0.74882(15) 0.82634(7) 0.0186(5) Uani 1 1 d . . . . .
H10 H -0.186727 0.809391 0.815671 0.022 Uiso 1 1 calc R U . . .
C11 C 0.0389(2) 0.48219(15) 0.86306(7) 0.0165(4) Uani 1 1 d . . . . .
C12 C 0.0358(2) 0.40527(15) 0.89577(7) 0.0177(5) Uani 1 1 d . . . . .
H12 H -0.033836 0.403639 0.917273 0.021 Uiso 1 1 calc R U . . .
C13 C 0.1357(2) 0.33093(15) 0.89663(7) 0.0179(5) Uani 1 1 d . . . . .
C14 C 0.2327(2) 0.33345(15) 0.86279(7) 0.0187(5) Uani 1 1 d . . . . .
H14 H 0.297978 0.281303 0.862953 0.022 Uiso 1 1 calc R U . . .
C15 C 0.2398(2) 0.40825(15) 0.82860(7) 0.0177(5) Uani 1 1 d . . . . .
C16 C 0.1414(2) 0.48225(15) 0.83152(7) 0.0166(4) Uani 1 1 d . . . . .
C17 C 0.1486(2) 0.24901(15) 0.93472(7) 0.0188(5) Uani 1 1 d . . . . .
C18 C 0.0354(3) 0.25622(17) 0.96894(8) 0.0291(6) Uani 1 1 d . . . . .
H18A H -0.044602 0.260404 0.954497 0.044 Uiso 1 1 calc R U . . .
H18B H 0.030541 0.310066 0.981583 0.044 Uiso 1 1 calc R U . . .
H18C H 0.047701 0.202811 0.992662 0.044 Uiso 1 1 calc R U . . .
C19 C 0.1571(2) 0.16279(16) 0.91656(8) 0.0242(5) Uani 1 1 d . . . . .
H19A H 0.169424 0.110731 0.941014 0.036 Uiso 1 1 calc R U . . .
H19B H 0.229831 0.156943 0.894803 0.036 Uiso 1 1 calc R U . . .
H19C H 0.077365 0.165560 0.902239 0.036 Uiso 1 1 calc R U . . .
C20 C 0.2721(3) 0.24262(18) 0.95834(8) 0.0294(6) Uani 1 1 d . . . . .
H20A H 0.267653 0.297749 0.969851 0.044 Uiso 1 1 calc R U . . .
H20B H 0.346305 0.235165 0.937270 0.044 Uiso 1 1 calc R U . . .
H20C H 0.281134 0.190859 0.982985 0.044 Uiso 1 1 calc R U . . .
C21 C 0.4547(2) 0.35181(15) 0.77707(7) 0.0177(5) Uani 1 1 d . . . . .
C22 C 0.4818(2) 0.25785(15) 0.79169(8) 0.0194(5) Uani 1 1 d . . . . .
H22 H 0.425051 0.231688 0.813678 0.023 Uiso 1 1 calc R U . . .
C23 C 0.5871(2) 0.20101(15) 0.77572(7) 0.0198(4) Uani 1 1 d . . . . .
C24 C 0.6714(2) 0.23921(15) 0.74311(7) 0.0180(5) Uani 1 1 d . . . . .
H24 H 0.745207 0.202094 0.732359 0.022 Uiso 1 1 calc R U . . .
C25 C 0.6469(2) 0.33072(15) 0.72672(7) 0.0164(4) Uani 1 1 d . . . . .
C26 C 0.5399(2) 0.38467(15) 0.74407(7) 0.0157(4) Uani 1 1 d . . . . .
C27 C 0.6070(2) 0.09849(15) 0.79115(8) 0.0204(4) Uani 1 1 d D . . . .
C28 C 0.5125(3) 0.07129(19) 0.83067(10) 0.0237(5) Uani 0.843(3) 1 d D . P A 1
H28A H 0.524965 0.098657 0.855580 0.036 Uiso 0.843(3) 1 calc R U P A 1
H28B H 0.528984 0.005691 0.839901 0.036 Uiso 0.843(3) 1 calc R U P A 1
H28C H 0.423865 0.092373 0.821440 0.036 Uiso 0.843(3) 1 calc R U P A 1
C28A C 0.6304(15) 0.0768(10) 0.8412(4) 0.0211(8) Uani 0.157(3) 1 d D . P A 2
H28D H 0.714625 0.088864 0.845769 0.032 Uiso 0.157(3) 1 calc R U P A 2
H28E H 0.628347 0.013269 0.852888 0.032 Uiso 0.157(3) 1 calc R U P A 2
H28F H 0.563248 0.114460 0.856648 0.032 Uiso 0.157(3) 1 calc R U P A 2
C29 C 0.5804(3) 0.05692(19) 0.75253(10) 0.0252(5) Uani 0.843(3) 1 d D . P A 1
H29A H 0.493449 0.083452 0.742726 0.038 Uiso 0.843(3) 1 calc R U P A 1
H29B H 0.587867 -0.008176 0.762396 0.038 Uiso 0.843(3) 1 calc R U P A 1
H29C H 0.643044 0.068962 0.727831 0.038 Uiso 0.843(3) 1 calc R U P A 1
C29A C 0.5042(13) 0.0639(10) 0.7767(5) 0.0212(10) Uani 0.157(3) 1 d D . P A 2
H29D H 0.422068 0.089409 0.790418 0.032 Uiso 0.157(3) 1 calc R U P A 2
H29E H 0.520300 -0.001769 0.785504 0.032 Uiso 0.157(3) 1 calc R U P A 2
H29F H 0.500908 0.080707 0.744285 0.032 Uiso 0.157(3) 1 calc R U P A 2
C30 C 0.7421(3) 0.06031(19) 0.80579(10) 0.0265(5) Uani 0.843(3) 1 d D . P A 1
H30A H 0.803599 0.074446 0.780998 0.040 Uiso 0.843(3) 1 calc R U P A 1
H30B H 0.752774 -0.005076 0.815233 0.040 Uiso 0.843(3) 1 calc R U P A 1
H30C H 0.757734 0.086790 0.830634 0.040 Uiso 0.843(3) 1 calc R U P A 1
C30A C 0.7415(13) 0.0504(10) 0.7706(5) 0.0220(10) Uani 0.157(3) 1 d D . P A 2
H30D H 0.738919 0.061107 0.738171 0.033 Uiso 0.157(3) 1 calc R U P A 2
H30E H 0.755633 -0.014454 0.782373 0.033 Uiso 0.157(3) 1 calc R U P A 2
H30F H 0.811793 0.075222 0.778678 0.033 Uiso 0.157(3) 1 calc R U P A 2
C31 C 0.7040(2) 0.38947(15) 0.69089(7) 0.0170(5) Uani 1 1 d . . . . .
C32 C 0.8050(2) 0.37246(16) 0.66003(7) 0.0186(5) Uani 1 1 d . . . . .
H32 H 0.856999 0.314054 0.662806 0.022 Uiso 1 1 calc R U . . .
C33 C 0.8305(2) 0.44022(16) 0.62512(7) 0.0185(5) Uani 1 1 d . . . . .
C34 C 0.7503(2) 0.52488(15) 0.62216(7) 0.0191(5) Uani 1 1 d . . . . .
H34 H 0.765642 0.571254 0.598034 0.023 Uiso 1 1 calc R U . . .
C35 C 0.6497(2) 0.54459(15) 0.65263(7) 0.0183(5) Uani 1 1 d . . . . .
H35 H 0.597096 0.602858 0.649362 0.022 Uiso 1 1 calc R U . . .
C36 C 0.6278(2) 0.47687(15) 0.68806(7) 0.0166(4) Uani 1 1 d . . . . .
C37 C 0.9365(2) 0.42376(16) 0.58888(8) 0.0205(5) Uani 1 1 d . . . . .
C38 C 1.0230(2) 0.33119(17) 0.60024(8) 0.0258(5) Uani 1 1 d . . . . .
H38A H 1.063508 0.325951 0.628234 0.039 Uiso 1 1 calc R U . . .
H38B H 1.089593 0.323760 0.576467 0.039 Uiso 1 1 calc R U . . .
H38C H 0.971292 0.284487 0.603292 0.039 Uiso 1 1 calc R U . . .
C39 C 1.0205(2) 0.49578(17) 0.58180(8) 0.0262(5) Uani 1 1 d . . . . .
H39A H 0.967814 0.555056 0.571357 0.039 Uiso 1 1 calc R U . . .
H39B H 1.090095 0.482718 0.559633 0.039 Uiso 1 1 calc R U . . .
H39C H 1.057192 0.495460 0.609916 0.039 Uiso 1 1 calc R U . . .
C40 C 0.8716(3) 0.42895(19) 0.54538(8) 0.0300(6) Uani 1 1 d . . . . .
H40A H 0.817650 0.383292 0.549816 0.045 Uiso 1 1 calc R U . . .
H40B H 0.937624 0.418095 0.521807 0.045 Uiso 1 1 calc R U . . .
H40C H 0.818125 0.488761 0.536892 0.045 Uiso 1 1 calc R U . . .
C41 C 0.3366(2) 0.51914(15) 0.76592(7) 0.0160(4) Uani 1 1 d . . . . .
C42 C 0.4381(2) 0.54400(14) 0.73563(7) 0.0145(4) Uani 1 1 d . . . . .
C43 C 0.4508(2) 0.63383(15) 0.72131(7) 0.0161(4) Uani 1 1 d . . . . .
H43 H 0.521670 0.649143 0.702436 0.019 Uiso 1 1 calc R U . . .
C44 C 0.3568(2) 0.69953(14) 0.73552(7) 0.0158(4) Uani 1 1 d . . . . .
C45 C 0.2506(2) 0.68018(15) 0.76243(7) 0.0158(4) Uani 1 1 d . . . . .
H45 H 0.186345 0.727249 0.770628 0.019 Uiso 1 1 calc R U . . .
C46 C 0.2398(2) 0.59108(15) 0.77718(7) 0.0158(4) Uani 1 1 d . . . . .
C47 C 0.4663(2) 0.82352(15) 0.70456(8) 0.0182(5) Uani 1 1 d . . . . .
C48 C 0.5754(2) 0.81113(15) 0.72894(8) 0.0194(5) Uani 1 1 d . . . . .
H48 H 0.580391 0.773182 0.757416 0.023 Uiso 1 1 calc R U . . .
C49 C 0.6765(2) 0.85394(15) 0.71176(7) 0.0196(5) Uani 1 1 d . . . . .
H49 H 0.750873 0.846059 0.728112 0.024 Uiso 1 1 calc R U . . .
C50 C 0.6658(2) 0.90877(15) 0.66987(7) 0.0169(4) Uani 1 1 d . . . . .
C51 C 0.5561(2) 0.92065(14) 0.64512(7) 0.0162(4) Uani 1 1 d . . . . .
C52 C 0.4542(2) 0.87762(15) 0.66311(7) 0.0175(5) Uani 1 1 d . . . . .
H52 H 0.378999 0.885537 0.647162 0.021 Uiso 1 1 calc R U . . .
C53 C 0.5768(2) 0.97963(15) 0.60335(7) 0.0179(5) Uani 1 1 d . . . . .
C54 C 0.6986(2) 1.00134(15) 0.60434(7) 0.0181(5) Uani 1 1 d . . . . .
C55 C 0.7526(2) 1.05306(16) 0.56783(8) 0.0229(5) Uani 1 1 d . . . . .
H55 H 0.836037 1.065734 0.568349 0.028 Uiso 1 1 calc R U . . .
C56 C 0.6801(2) 1.08516(17) 0.53088(8) 0.0260(5) Uani 1 1 d . . . . .
H56 H 0.714540 1.120734 0.505545 0.031 Uiso 1 1 calc R U . . .
C57 C 0.5571(2) 1.06663(17) 0.52977(8) 0.0253(5) Uani 1 1 d . . . . .
H57 H 0.508780 1.090924 0.504120 0.030 Uiso 1 1 calc R U . . .
C58 C 0.5054(2) 1.01323(16) 0.56573(8) 0.0216(5) Uani 1 1 d . . . . .
H58 H 0.422704 0.999740 0.564756 0.026 Uiso 1 1 calc R U . . .
C59 C 0.8698(2) 0.97125(15) 0.65898(7) 0.0181(5) Uani 1 1 d . . . . .
C60 C 0.9644(2) 0.89682(16) 0.67292(8) 0.0210(5) Uani 1 1 d . . . . .
H60 H 0.949563 0.837961 0.673920 0.025 Uiso 1 1 calc R U . . .
C61 C 1.0806(2) 0.90881(18) 0.68538(9) 0.0273(6) Uani 1 1 d . . . . .
H61 H 1.145349 0.857979 0.695129 0.033 Uiso 1 1 calc R U . . .
C62 C 1.1027(2) 0.99481(18) 0.68370(9) 0.0301(6) Uani 1 1 d . . . . .
H62 H 1.183115 1.002751 0.691769 0.036 Uiso 1 1 calc R U . . .
C63 C 1.0080(3) 1.06866(18) 0.67030(9) 0.0313(6) Uani 1 1 d . . . . .
H63 H 1.022934 1.127436 0.669456 0.038 Uiso 1 1 calc R U . . .
C64 C 0.8909(2) 1.05740(16) 0.65804(8) 0.0251(5) Uani 1 1 d . . . . .
H64 H 0.825443 1.108283 0.649060 0.030 Uiso 1 1 calc R U . . .
B1 B 0.3422(2) 0.42163(17) 0.79094(8) 0.0173(5) Uani 1 1 d . . . . .
O2 O 0.80124(15) 0.63891(10) 0.72365(5) 0.0188(3) Uani 1 1 d . . . . .
N4 N 0.67777(18) 0.42477(12) 0.84592(6) 0.0166(4) Uani 1 1 d . . . . .
N5 N 1.04649(18) 0.33445(12) 0.74926(6) 0.0171(4) Uani 1 1 d . . . . .
N6 N 1.11170(19) 0.73026(14) 0.57514(6) 0.0223(4) Uani 1 1 d . . . . .
C65 C 0.2469(2) 0.59376(16) 0.94571(8) 0.0197(5) Uani 1 1 d . . . . .
C66 C 0.1676(3) 0.68123(18) 0.92114(9) 0.0346(7) Uani 1 1 d . . . . .
H66A H 0.099205 0.705449 0.941343 0.052 Uiso 1 1 calc R U . . .
H66B H 0.129434 0.669112 0.895748 0.052 Uiso 1 1 calc R U . . .
H66C H 0.223422 0.725091 0.910602 0.052 Uiso 1 1 calc R U . . .
C67 C 0.3100(3) 0.6142(2) 0.98433(9) 0.0345(7) Uani 1 1 d . . . . .
H67A H 0.368433 0.655783 0.972672 0.052 Uiso 1 1 calc R U . . .
H67B H 0.358424 0.558214 1.000896 0.052 Uiso 1 1 calc R U . . .
H67C H 0.243341 0.641705 1.004117 0.052 Uiso 1 1 calc R U . . .
C68 C 0.1549(2) 0.52963(17) 0.96484(9) 0.0267(6) Uani 1 1 d . . . . .
H68A H 0.087817 0.558681 0.983979 0.040 Uiso 1 1 calc R U . . .
H68B H 0.202753 0.474445 0.982265 0.040 Uiso 1 1 calc R U . . .
H68C H 0.115164 0.514780 0.940511 0.040 Uiso 1 1 calc R U . . .
C69 C 0.3540(2) 0.55076(15) 0.91537(7) 0.0177(5) Uani 1 1 d . . . . .
C70 C 0.4240(2) 0.46459(15) 0.92990(7) 0.0183(5) Uani 1 1 d . . . . .
H70 H 0.400501 0.430560 0.957650 0.022 Uiso 1 1 calc R U . . .
C71 C 0.5276(2) 0.42777(15) 0.90436(7) 0.0169(5) Uani 1 1 d . . . . .
C72 C 0.5675(2) 0.47846(15) 0.86353(7) 0.0163(4) Uani 1 1 d . . . . .
C73 C 0.4944(2) 0.56202(15) 0.84740(7) 0.0180(5) Uani 1 1 d . . . . .
H73 H 0.515461 0.595234 0.819124 0.022 Uiso 1 1 calc R U . . .
C74 C 0.3893(2) 0.59661(15) 0.87340(7) 0.0189(5) Uani 1 1 d . . . . .
H74 H 0.339373 0.653870 0.862116 0.023 Uiso 1 1 calc R U . . .
C75 C 0.6103(2) 0.34017(15) 0.91047(7) 0.0182(5) Uani 1 1 d . . . . .
C76 C 0.6992(2) 0.34074(15) 0.87411(7) 0.0171(5) Uani 1 1 d . . . . .
C77 C 0.7931(2) 0.26629(15) 0.86767(7) 0.0179(5) Uani 1 1 d . . . . .
C78 C 0.7927(2) 0.18954(16) 0.90132(8) 0.0207(5) Uani 1 1 d . . . . .
H78 H 0.854646 0.136934 0.898604 0.025 Uiso 1 1 calc R U . . .
C79 C 0.7069(2) 0.18586(16) 0.93851(8) 0.0247(4) Uani 1 1 d . . . . .
C80 C 0.6147(2) 0.26240(16) 0.94267(8) 0.0198(5) Uani 1 1 d . . . . .
H80 H 0.554846 0.261383 0.967488 0.024 Uiso 1 1 calc R U . . .
C81 C 0.7147(2) 0.09861(16) 0.97343(8) 0.0263(5) Uani 1 1 d D . . . .
C82 C 0.6167(4) 0.1113(3) 1.01479(14) 0.0303(7) Uani 0.616(3) 1 d D . P B 1
H82A H 0.633962 0.159832 1.028079 0.045 Uiso 0.616(3) 1 calc R U P B 1
H82B H 0.627345 0.055290 1.036875 0.045 Uiso 0.616(3) 1 calc R U P B 1
H82C H 0.528549 0.126706 1.004900 0.045 Uiso 0.616(3) 1 calc R U P B 1
C82A C 0.8235(7) 0.0186(4) 0.9598(2) 0.0312(9) Uani 0.384(3) 1 d D . P B 2
H82D H 0.806702 0.008637 0.930598 0.047 Uiso 0.384(3) 1 calc R U P B 2
H82E H 0.821927 -0.036597 0.981894 0.047 Uiso 0.384(3) 1 calc R U P B 2
H82F H 0.908070 0.035012 0.958516 0.047 Uiso 0.384(3) 1 calc R U P B 2
C83 C 0.6943(5) 0.0252(3) 0.95490(14) 0.0341(8) Uani 0.616(3) 1 d D . P B 1
H83A H 0.609965 0.040611 0.941937 0.051 Uiso 0.616(3) 1 calc R U P B 1
H83B H 0.697688 -0.028566 0.978322 0.051 Uiso 0.616(3) 1 calc R U P B 1
H83C H 0.761456 0.013180 0.931789 0.051 Uiso 0.616(3) 1 calc R U P B 1
C83A C 0.7354(7) 0.1124(4) 1.0158(2) 0.0298(9) Uani 0.384(3) 1 d D . P B 2
H83D H 0.816067 0.134153 1.014737 0.045 Uiso 0.384(3) 1 calc R U P B 2
H83E H 0.740622 0.055544 1.037155 0.045 Uiso 0.384(3) 1 calc R U P B 2
H83F H 0.664072 0.157039 1.024949 0.045 Uiso 0.384(3) 1 calc R U P B 2
C84 C 0.8495(4) 0.0787(3) 0.99480(16) 0.0353(8) Uani 0.616(3) 1 d D . P B 1
H84A H 0.918171 0.071535 0.971650 0.053 Uiso 0.616(3) 1 calc R U P B 1
H84B H 0.857284 0.023239 1.017271 0.053 Uiso 0.616(3) 1 calc R U P B 1
H84C H 0.856854 0.128810 1.008743 0.053 Uiso 0.616(3) 1 calc R U P B 1
C84A C 0.5882(6) 0.0610(5) 0.9715(2) 0.0321(9) Uani 0.384(3) 1 d D . P B 2
H84D H 0.513382 0.103500 0.980389 0.048 Uiso 0.384(3) 1 calc R U P B 2
H84E H 0.593305 0.002825 0.991833 0.048 Uiso 0.384(3) 1 calc R U P B 2
H84F H 0.579471 0.053357 0.941212 0.048 Uiso 0.384(3) 1 calc R U P B 2
C85 C 0.9873(2) 0.21009(15) 0.80692(7) 0.0175(5) Uani 1 1 d . . . . .
C86 C 1.0255(2) 0.11700(15) 0.82231(8) 0.0197(5) Uani 1 1 d . . . . .
H86 H 0.978866 0.089789 0.847315 0.024 Uiso 1 1 calc R U . . .
C87 C 1.1274(2) 0.06168(15) 0.80339(8) 0.0203(5) Uani 1 1 d . . . . .
C88 C 1.1956(2) 0.10072(16) 0.76605(8) 0.0216(5) Uani 1 1 d . . . . .
H88 H 1.264544 0.064565 0.752368 0.026 Uiso 1 1 calc R U . . .
C89 C 1.1624(2) 0.19231(15) 0.74894(7) 0.0190(5) Uani 1 1 d . . . . .
C90 C 1.0601(2) 0.24425(15) 0.76988(7) 0.0179(5) Uani 1 1 d . . . . .
C91 C 1.1644(2) -0.03831(15) 0.82500(8) 0.0223(5) Uani 1 1 d . . . . .
C92 C 1.2787(3) -0.08797(17) 0.80020(9) 0.0305(6) Uani 1 1 d . . . . .
H92A H 1.257457 -0.083535 0.769423 0.046 Uiso 1 1 calc R U . . .
H92B H 1.297836 -0.151384 0.814759 0.046 Uiso 1 1 calc R U . . .
H92C H 1.353913 -0.060775 0.800557 0.046 Uiso 1 1 calc R U . . .
C93 C 1.0500(3) -0.08438(17) 0.82530(10) 0.0353(7) Uani 1 1 d . . . . .
H93A H 0.978157 -0.057100 0.843355 0.053 Uiso 1 1 calc R U . . .
H93B H 1.074863 -0.148577 0.837877 0.053 Uiso 1 1 calc R U . . .
H93C H 1.023857 -0.076988 0.794852 0.053 Uiso 1 1 calc R U . . .
C94 C 1.2015(3) -0.04617(17) 0.87283(8) 0.0274(6) Uani 1 1 d . . . . .
H94A H 1.275360 -0.017228 0.872600 0.041 Uiso 1 1 calc R U . . .
H94B H 1.224265 -0.109794 0.886746 0.041 Uiso 1 1 calc R U . . .
H94C H 1.128745 -0.016509 0.889688 0.041 Uiso 1 1 calc R U . . .
C95 C 1.2161(2) 0.25386(15) 0.71362(7) 0.0193(5) Uani 1 1 d . . . . .
C96 C 1.3162(2) 0.24088(16) 0.68202(8) 0.0218(5) Uani 1 1 d . . . . .
H96 H 1.358777 0.181524 0.679850 0.026 Uiso 1 1 calc R U . . .
C97 C 1.3551(2) 0.31411(16) 0.65339(8) 0.0208(5) Uani 1 1 d . . . . .
C98 C 1.2935(2) 0.40023(17) 0.65961(8) 0.0222(5) Uani 1 1 d . . . . .
H98 H 1.323043 0.450773 0.641998 0.027 Uiso 1 1 calc R U . . .
C99 C 1.1911(2) 0.41529(16) 0.69036(7) 0.0202(5) Uani 1 1 d . . . . .
H99 H 1.152040 0.474699 0.693666 0.024 Uiso 1 1 calc R U . . .
C100 C 1.1474(2) 0.34170(15) 0.71604(7) 0.0182(5) Uani 1 1 d . . . . .
C101 C 1.4558(2) 0.29889(17) 0.61550(8) 0.0235(5) Uani 1 1 d . . . . .
C102 C 1.3940(2) 0.26592(19) 0.58004(8) 0.0297(6) Uani 1 1 d . . . . .
H10A H 1.361485 0.211290 0.593690 0.045 Uiso 1 1 calc R U . . .
H10B H 1.458486 0.252763 0.556323 0.045 Uiso 1 1 calc R U . . .
H10C H 1.322764 0.312767 0.567584 0.045 Uiso 1 1 calc R U . . .
C103 C 1.5725(2) 0.22715(18) 0.63214(9) 0.0291(6) Uani 1 1 d . . . . .
H10D H 1.610992 0.246022 0.655528 0.044 Uiso 1 1 calc R U . . .
H10E H 1.635999 0.219729 0.607460 0.044 Uiso 1 1 calc R U . . .
H10F H 1.545021 0.169881 0.644069 0.044 Uiso 1 1 calc R U . . .
C104 C 1.5036(2) 0.38517(18) 0.59357(8) 0.0289(6) Uani 1 1 d . . . . .
H10G H 1.431811 0.429966 0.579980 0.043 Uiso 1 1 calc R U . . .
H10H H 1.570714 0.371858 0.570654 0.043 Uiso 1 1 calc R U . . .
H10I H 1.538733 0.408863 0.616036 0.043 Uiso 1 1 calc R U . . .
C105 C 0.8842(2) 0.66479(15) 0.68774(7) 0.0179(5) Uani 1 1 d . . . . .
C106 C 1.0169(2) 0.65045(15) 0.69335(8) 0.0202(5) Uani 1 1 d . . . . .
H106 H 1.049153 0.625927 0.721953 0.024 Uiso 1 1 calc R U . . .
C107 C 1.1008(2) 0.67157(16) 0.65782(8) 0.0207(5) Uani 1 1 d . . . . .
H107 H 1.190833 0.661164 0.661188 0.025 Uiso 1 1 calc R U . . .
C108 C 1.0483(2) 0.70867(15) 0.61693(7) 0.0183(5) Uani 1 1 d . . . . .
C109 C 0.9153(2) 0.73059(15) 0.61155(8) 0.0190(5) Uani 1 1 d . . . . .
C110 C 0.8312(2) 0.70692(15) 0.64808(7) 0.0195(5) Uani 1 1 d . . . . .
H110 H 0.740789 0.719724 0.645325 0.023 Uiso 1 1 calc R U . . .
C111 C 0.8959(2) 0.76932(16) 0.56532(8) 0.0210(5) Uani 1 1 d . . . . .
C112 C 1.0185(2) 0.76609(16) 0.54427(8) 0.0197(5) Uani 1 1 d . . . . .
C113 C 1.0352(2) 0.79759(17) 0.49840(8) 0.0249(5) Uani 1 1 d . . . . .
H113 H 1.118380 0.794946 0.484114 0.030 Uiso 1 1 calc R U . . .
C114 C 0.9252(3) 0.83265(18) 0.47489(8) 0.0287(6) Uani 1 1 d . . . . .
H114 H 0.933513 0.853891 0.443785 0.034 Uiso 1 1 calc R U . . .
C115 C 0.8033(3) 0.83760(18) 0.49551(8) 0.0284(6) Uani 1 1 d . . . . .
H115 H 0.730007 0.862883 0.478420 0.034 Uiso 1 1 calc R U . . .
C116 C 0.7870(2) 0.80616(17) 0.54069(8) 0.0255(5) Uani 1 1 d . . . . .
H116 H 0.703376 0.809568 0.554676 0.031 Uiso 1 1 calc R U . . .
C117 C 1.2466(2) 0.71613(16) 0.56690(8) 0.0211(5) Uani 1 1 d . . . . .
C118 C 1.3061(3) 0.65677(18) 0.53986(8) 0.0280(6) Uani 1 1 d . . . . .
H118 H 1.256669 0.624707 0.527087 0.034 Uiso 1 1 calc R U . . .
C119 C 1.4373(3) 0.64439(19) 0.53154(9) 0.0309(6) Uani 1 1 d . . . . .
H119 H 1.477954 0.603755 0.512931 0.037 Uiso 1 1 calc R U . . .
C120 C 1.5104(2) 0.69043(18) 0.54996(8) 0.0284(6) Uani 1 1 d . . . . .
H120 H 1.600678 0.682199 0.543717 0.034 Uiso 1 1 calc R U . . .
C121 C 1.4515(2) 0.74863(19) 0.57757(9) 0.0299(6) Uani 1 1 d . . . . .
H121 H 1.501538 0.779584 0.590776 0.036 Uiso 1 1 calc R U . . .
C122 C 1.3193(2) 0.76189(18) 0.58603(8) 0.0266(5) Uani 1 1 d . . . . .
H122 H 1.278743 0.802143 0.604835 0.032 Uiso 1 1 calc R U . . .
C123 C 0.7487(2) 0.53397(15) 0.78492(7) 0.0177(5) Uani 1 1 d . . . . .
H123 H 0.687143 0.581175 0.794299 0.021 Uiso 1 1 calc R U . . .
C124 C 0.8625(2) 0.37611(14) 0.79833(7) 0.0150(4) Uani 1 1 d . . . . .
C125 C 0.7618(2) 0.44646(15) 0.80907(7) 0.0150(4) Uani 1 1 d . . . . .
C126 C 0.9434(2) 0.40016(15) 0.76030(7) 0.0162(4) Uani 1 1 d . . . . .
C127 C 0.8268(2) 0.55112(14) 0.74705(7) 0.0157(4) Uani 1 1 d . . . . .
C128 C 0.9210(2) 0.48499(15) 0.73332(7) 0.0164(4) Uani 1 1 d . . . . .
H128 H 0.969332 0.497247 0.706088 0.020 Uiso 1 1 calc R U . . .
B2 B 0.8818(2) 0.27992(17) 0.82543(9) 0.0177(5) Uani 1 1 d . . . . .

loop_
_atom_site_aniso_label
_atom_site_aniso_U_11
_atom_site_aniso_U_22
_atom_site_aniso_U_33
_atom_site_aniso_U_23
_atom_site_aniso_U_13
_atom_site_aniso_U_12
O1 0.0161(8) 0.0125(8) 0.0283(9) 0.0002(7) 0.0053(7) -0.0037(6)
N1 0.0152(9) 0.0147(9) 0.0180(9) -0.0011(7) 0.0008(7) -0.0021(7)
N2 0.0168(9) 0.0129(9) 0.0162(9) -0.0012(7) 0.0012(7) -0.0037(7)
N3 0.0153(9) 0.0182(10) 0.0190(10) 0.0018(8) -0.0027(8) -0.0059(8)
C1 0.0196(12) 0.0186(12) 0.0197(11) -0.0041(9) 0.0031(9) -0.0036(9)
C2 0.0227(12) 0.0244(13) 0.0220(12) -0.0031(10) 0.0080(10) -0.0018(10)
C3 0.0197(12) 0.0222(13) 0.0281(13) -0.0020(10) 0.0021(10) 0.0002(10)
C4 0.0283(13) 0.0250(13) 0.0273(13) -0.0090(11) 0.0047(11) -0.0061(11)
C5 0.0147(11) 0.0179(11) 0.0182(11) -0.0047(9) 0.0001(9) -0.0033(9)
C6 0.0169(11) 0.0182(11) 0.0169(11) -0.0016(9) 0.0001(9) -0.0054(9)
C7 0.0176(11) 0.0157(11) 0.0159(11) -0.0018(9) -0.0019(9) -0.0036(9)
C8 0.0146(11) 0.0180(11) 0.0165(11) -0.0048(9) -0.0003(9) -0.0038(9)
C9 0.0180(11) 0.0169(11) 0.0182(11) -0.0007(9) -0.0010(9) -0.0037(9)
C10 0.0174(11) 0.0153(11) 0.0219(12) -0.0015(9) -0.0005(9) -0.0023(9)
C11 0.0169(11) 0.0167(11) 0.0164(11) -0.0031(9) -0.0014(9) -0.0042(9)
C12 0.0188(11) 0.0177(11) 0.0174(11) -0.0032(9) 0.0010(9) -0.0064(9)
C13 0.0205(11) 0.0160(11) 0.0177(11) -0.0018(9) -0.0007(9) -0.0064(9)
C14 0.0183(11) 0.0147(11) 0.0225(12) -0.0030(9) -0.0005(9) -0.0022(9)
C15 0.0191(11) 0.0136(11) 0.0195(11) -0.0013(9) -0.0019(9) -0.0030(9)
C16 0.0191(11) 0.0155(11) 0.0152(10) 0.0000(8) -0.0014(9) -0.0059(9)
C17 0.0218(12) 0.0161(11) 0.0166(11) 0.0017(9) 0.0010(9) -0.0048(9)
C18 0.0361(15) 0.0228(13) 0.0226(13) 0.0033(10) 0.0086(11) -0.0040(11)
C19 0.0290(13) 0.0171(12) 0.0248(12) 0.0002(10) 0.0012(10) -0.0059(10)
C20 0.0347(15) 0.0304(14) 0.0233(13) 0.0021(11) -0.0078(11) -0.0108(12)
C21 0.0181(11) 0.0173(11) 0.0165(11) -0.0013(9) -0.0008(9) -0.0030(9)
C22 0.0218(12) 0.0158(11) 0.0192(11) -0.0011(9) -0.0014(9) -0.0024(9)
C23 0.0244(9) 0.0163(7) 0.0176(9) -0.0005(6) -0.0046(7) -0.0029(6)
C24 0.0187(11) 0.0170(11) 0.0178(11) -0.0041(9) -0.0032(9) -0.0007(9)
C25 0.0145(11) 0.0181(11) 0.0170(11) -0.0043(9) -0.0018(9) -0.0026(9)
C26 0.0153(11) 0.0153(11) 0.0170(11) -0.0033(9) -0.0021(9) -0.0032(9)
C27 0.0233(10) 0.0146(10) 0.0213(10) -0.0012(8) -0.0018(8) -0.0008(8)
C28 0.0271(9) 0.0147(10) 0.0264(10) -0.0003(8) 0.0008(8) -0.0018(8)
C28A 0.024(2) 0.016(2) 0.0211(14) 0.0013(11) -0.0031(11) -0.0018(13)
C29 0.0304(13) 0.0180(11) 0.0275(10) -0.0045(8) 0.0004(9) -0.0060(9)
C29A 0.0250(19) 0.0161(14) 0.021(2) 0.000(2) -0.0019(19) -0.0036(13)
C30 0.0246(8) 0.0179(11) 0.0328(12) 0.0045(9) -0.0040(8) -0.0029(7)
C30A 0.0248(18) 0.0161(12) 0.0224(18) 0.0012(18) -0.0011(17) -0.0028(12)
C31 0.0157(11) 0.0169(11) 0.0190(11) -0.0041(9) -0.0017(9) -0.0031(9)
C32 0.0171(11) 0.0182(11) 0.0207(11) -0.0053(9) -0.0013(9) -0.0017(9)
C33 0.0175(11) 0.0222(12) 0.0175(11) -0.0066(9) -0.0007(9) -0.0050(9)
C34 0.0195(11) 0.0195(12) 0.0176(11) -0.0017(9) 0.0013(9) -0.0054(9)
C35 0.0193(11) 0.0156(11) 0.0201(11) -0.0031(9) -0.0008(9) -0.0037(9)
C36 0.0152(11) 0.0188(11) 0.0173(11) -0.0062(9) -0.0005(9) -0.0043(9)
C37 0.0183(11) 0.0230(12) 0.0192(11) -0.0035(9) 0.0030(9) -0.0037(10)
C38 0.0214(12) 0.0253(13) 0.0286(13) -0.0064(11) 0.0051(10) -0.0008(10)
C39 0.0222(12) 0.0302(14) 0.0257(13) -0.0049(11) 0.0045(10) -0.0069(11)
C40 0.0272(14) 0.0425(16) 0.0208(12) -0.0120(11) 0.0032(11) -0.0039(12)
C41 0.0179(11) 0.0148(11) 0.0158(10) -0.0022(8) -0.0026(9) -0.0041(9)
C42 0.0158(11) 0.0141(11) 0.0137(10) -0.0031(8) -0.0022(8) -0.0019(8)
C43 0.0155(11) 0.0177(11) 0.0146(10) -0.0013(9) 0.0004(8) -0.0042(9)
C44 0.0181(11) 0.0128(10) 0.0157(10) 0.0007(8) -0.0038(9) -0.0033(9)
C45 0.0153(11) 0.0143(11) 0.0167(11) -0.0034(8) -0.0018(9) 0.0009(9)
C46 0.0145(10) 0.0196(11) 0.0130(10) -0.0019(9) -0.0015(8) -0.0036(9)
C47 0.0164(11) 0.0143(11) 0.0233(12) -0.0046(9) 0.0046(9) -0.0031(9)
C48 0.0215(12) 0.0156(11) 0.0188(11) -0.0006(9) 0.0015(9) -0.0015(9)
C49 0.0200(12) 0.0188(12) 0.0190(11) -0.0028(9) -0.0015(9) -0.0023(9)
C50 0.0159(11) 0.0146(11) 0.0203(11) -0.0027(9) 0.0000(9) -0.0040(9)
C51 0.0165(11) 0.0136(11) 0.0178(11) -0.0016(9) -0.0005(9) -0.0030(9)
C52 0.0151(11) 0.0153(11) 0.0217(11) -0.0039(9) -0.0020(9) -0.0012(9)
C53 0.0170(11) 0.0183(11) 0.0180(11) -0.0022(9) -0.0012(9) -0.0033(9)
C54 0.0182(11) 0.0175(11) 0.0178(11) -0.0017(9) -0.0019(9) -0.0029(9)
C55 0.0209(12) 0.0237(13) 0.0243(12) 0.0001(10) 0.0005(10) -0.0098(10)
C56 0.0301(14) 0.0265(13) 0.0206(12) 0.0020(10) 0.0000(10) -0.0104(11)
C57 0.0285(13) 0.0273(13) 0.0195(12) 0.0010(10) -0.0050(10) -0.0075(11)
C58 0.0205(12) 0.0228(12) 0.0212(12) -0.0025(10) -0.0032(9) -0.0045(10)
C59 0.0159(11) 0.0209(12) 0.0173(11) -0.0006(9) -0.0008(9) -0.0060(9)
C60 0.0218(12) 0.0183(12) 0.0232(12) -0.0028(9) -0.0021(10) -0.0048(10)
C61 0.0191(12) 0.0286(14) 0.0325(14) -0.0037(11) -0.0063(11) -0.0007(10)
C62 0.0237(13) 0.0360(15) 0.0324(14) -0.0033(12) -0.0101(11) -0.0095(11)
C63 0.0310(14) 0.0254(14) 0.0414(16) -0.0072(12) -0.0073(12) -0.0115(11)
C64 0.0244(13) 0.0186(12) 0.0312(13) -0.0012(10) -0.0060(11) -0.0032(10)
B1 0.0195(13) 0.0172(13) 0.0163(12) -0.0026(10) -0.0032(10) -0.0053(10)
O2 0.0211(8) 0.0145(8) 0.0174(8) 0.0015(6) 0.0038(6) -0.0019(6)
N4 0.0178(9) 0.0146(9) 0.0157(9) -0.0003(7) -0.0005(7) -0.0022(7)
N5 0.0181(10) 0.0147(9) 0.0172(9) -0.0033(7) 0.0008(8) -0.0006(8)
N6 0.0202(10) 0.0268(11) 0.0194(10) -0.0003(8) -0.0026(8) -0.0071(9)
C65 0.0203(12) 0.0201(12) 0.0196(11) -0.0062(9) 0.0026(9) -0.0053(9)
C66 0.0381(16) 0.0257(14) 0.0305(14) -0.0004(11) 0.0139(12) 0.0042(12)
C67 0.0258(14) 0.0549(19) 0.0320(15) -0.0266(14) 0.0047(11) -0.0131(13)
C68 0.0265(13) 0.0262(13) 0.0294(13) -0.0087(11) 0.0081(11) -0.0105(11)
C69 0.0162(11) 0.0200(12) 0.0186(11) -0.0061(9) 0.0005(9) -0.0052(9)
C70 0.0190(11) 0.0210(12) 0.0148(11) -0.0009(9) 0.0000(9) -0.0061(9)
C71 0.0174(11) 0.0168(11) 0.0167(11) -0.0011(9) -0.0021(9) -0.0053(9)
C72 0.0161(11) 0.0180(11) 0.0145(10) -0.0032(9) 0.0009(9) -0.0035(9)
C73 0.0205(12) 0.0177(11) 0.0151(11) -0.0008(9) -0.0002(9) -0.0044(9)
C74 0.0215(12) 0.0167(11) 0.0182(11) -0.0042(9) -0.0018(9) -0.0017(9)
C75 0.0174(11) 0.0175(11) 0.0192(11) -0.0004(9) -0.0028(9) -0.0043(9)
C76 0.0174(11) 0.0156(11) 0.0171(11) 0.0017(9) -0.0030(9) -0.0044(9)
C77 0.0178(11) 0.0147(11) 0.0210(11) 0.0003(9) -0.0045(9) -0.0053(9)
C78 0.0168(11) 0.0166(11) 0.0268(12) 0.0011(9) -0.0024(10) -0.0034(9)
C79 0.0244(10) 0.0210(8) 0.0262(9) 0.0040(7) -0.0019(7) -0.0064(7)
C80 0.0170(11) 0.0215(12) 0.0195(11) 0.0013(9) -0.0011(9) -0.0055(9)
C81 0.0242(10) 0.0202(10) 0.0287(11) 0.0073(8) 0.0012(8) -0.0042(8)
C82 0.0323(14) 0.0245(15) 0.0279(12) 0.0069(9) 0.0007(10) -0.0042(12)
C82A 0.0325(16) 0.0223(11) 0.0320(19) 0.0070(14) 0.0033(17) -0.0036(11)
C83 0.048(2) 0.0219(9) 0.0279(14) 0.0067(11) 0.0020(13) -0.0107(11)
C83A 0.035(3) 0.0205(19) 0.0284(9) 0.0082(11) -0.0010(11) -0.0049(15)
C84 0.0291(11) 0.0266(17) 0.0411(16) 0.0165(12) -0.0041(10) -0.0066(11)
C84A 0.0300(14) 0.0254(15) 0.035(2) 0.0115(16) -0.0021(15) -0.0091(11)
C85 0.0197(11) 0.0154(11) 0.0179(11) -0.0028(9) -0.0033(9) -0.0037(9)
C86 0.0206(12) 0.0171(11) 0.0211(12) -0.0017(9) -0.0045(9) -0.0036(9)
C87 0.0241(12) 0.0141(11) 0.0231(12) -0.0044(9) -0.0068(10) -0.0016(9)
C88 0.0234(12) 0.0190(12) 0.0220(12) -0.0070(9) -0.0049(10) 0.0012(10)
C89 0.0220(12) 0.0175(11) 0.0171(11) -0.0039(9) -0.0041(9) -0.0007(9)
C90 0.0195(11) 0.0143(11) 0.0200(11) -0.0039(9) -0.0058(9) -0.0008(9)
C91 0.0253(13) 0.0141(11) 0.0272(13) -0.0032(9) -0.0060(10) -0.0016(10)
C92 0.0388(15) 0.0187(13) 0.0297(14) -0.0031(11) -0.0051(12) 0.0040(11)
C93 0.0345(15) 0.0159(13) 0.0553(18) -0.0025(12) -0.0133(14) -0.0039(11)
C94 0.0347(14) 0.0173(12) 0.0274(13) 0.0008(10) -0.0067(11) -0.0013(11)
C95 0.0201(12) 0.0193(12) 0.0181(11) -0.0042(9) -0.0053(9) -0.0005(9)
C96 0.0217(12) 0.0196(12) 0.0225(12) -0.0070(10) -0.0036(10) 0.0038(10)
C97 0.0170(11) 0.0264(13) 0.0183(11) -0.0057(10) -0.0029(9) -0.0002(10)
C98 0.0206(12) 0.0250(13) 0.0200(12) -0.0025(10) -0.0019(9) -0.0032(10)
C99 0.0212(12) 0.0180(12) 0.0204(11) -0.0039(9) -0.0004(9) -0.0014(9)
C100 0.0187(11) 0.0203(12) 0.0154(11) -0.0050(9) -0.0030(9) -0.0010(9)
C101 0.0196(12) 0.0296(14) 0.0211(12) -0.0071(10) 0.0010(10) -0.0026(10)
C102 0.0244(13) 0.0434(17) 0.0237(13) -0.0125(12) 0.0007(11) -0.0066(12)
C103 0.0216(13) 0.0364(15) 0.0273(13) -0.0115(11) -0.0001(10) 0.0038(11)
C104 0.0236(13) 0.0370(15) 0.0256(13) -0.0082(11) 0.0049(11) -0.0052(11)
C105 0.0205(11) 0.0147(11) 0.0180(11) -0.0036(9) 0.0049(9) -0.0044(9)
C106 0.0217(12) 0.0188(12) 0.0200(11) -0.0040(9) -0.0017(9) -0.0032(9)
C107 0.0200(12) 0.0217(12) 0.0209(12) -0.0042(9) -0.0023(9) -0.0044(10)
C108 0.0182(11) 0.0198(12) 0.0181(11) -0.0059(9) 0.0007(9) -0.0047(9)
C109 0.0222(12) 0.0146(11) 0.0218(12) -0.0047(9) -0.0031(9) -0.0051(9)
C110 0.0221(12) 0.0150(11) 0.0209(11) -0.0026(9) 0.0007(9) -0.0041(9)
C111 0.0221(12) 0.0206(12) 0.0210(12) -0.0034(9) 0.0002(10) -0.0064(10)
C112 0.0199(12) 0.0189(12) 0.0217(12) -0.0048(9) -0.0021(9) -0.0057(9)
C113 0.0250(13) 0.0299(14) 0.0203(12) -0.0031(10) 0.0002(10) -0.0087(11)
C114 0.0323(14) 0.0321(15) 0.0199(12) -0.0008(11) -0.0041(11) -0.0047(12)
C115 0.0275(13) 0.0304(14) 0.0245(13) 0.0015(11) -0.0081(11) -0.0034(11)
C116 0.0223(12) 0.0278(14) 0.0252(13) -0.0028(10) -0.0006(10) -0.0045(10)
C117 0.0189(12) 0.0241(13) 0.0185(11) 0.0007(9) 0.0011(9) -0.0058(10)
C118 0.0291(14) 0.0315(14) 0.0247(13) -0.0080(11) -0.0010(11) -0.0062(11)
C119 0.0288(14) 0.0360(15) 0.0272(14) -0.0080(12) 0.0016(11) -0.0037(12)
C120 0.0200(12) 0.0360(15) 0.0252(13) -0.0006(11) 0.0008(10) -0.0027(11)
C121 0.0263(14) 0.0387(16) 0.0268(13) -0.0054(11) -0.0017(11) -0.0118(12)
C122 0.0244(13) 0.0335(15) 0.0242(13) -0.0087(11) 0.0032(10) -0.0096(11)
C123 0.0179(11) 0.0164(11) 0.0180(11) -0.0027(9) -0.0018(9) -0.0016(9)
C124 0.0149(10) 0.0154(11) 0.0148(10) -0.0033(8) -0.0013(8) -0.0023(9)
C125 0.0148(10) 0.0171(11) 0.0137(10) -0.0018(8) -0.0027(8) -0.0044(9)
C126 0.0159(11) 0.0149(11) 0.0179(11) -0.0053(9) -0.0038(9) 0.0001(9)
C127 0.0175(11) 0.0127(10) 0.0161(11) 0.0005(8) -0.0039(9) -0.0029(9)
C128 0.0167(11) 0.0155(11) 0.0156(11) -0.0018(9) 0.0000(9) -0.0015(9)
B2 0.0182(13) 0.0162(13) 0.0191(12) -0.0010(10) -0.0047(10) -0.0050(10)

loop_
_atom_type_symbol
_atom_type_description
_atom_type_scat_dispersion_real
_atom_type_scat_dispersion_imag
_atom_type_scat_source
C C 0.0033 0.0016 'International Tables Vol C Tables 4.2.6.8 and 6.1.1.4'
H H 0.0000 0.0000 'International Tables Vol C Tables 4.2.6.8 and 6.1.1.4'
B B 0.0013 0.0007 'International Tables Vol C Tables 4.2.6.8 and 6.1.1.4'
N N 0.0061 0.0033 'International Tables Vol C Tables 4.2.6.8 and 6.1.1.4'
O O 0.0106 0.0060 'International Tables Vol C Tables 4.2.6.8 and 6.1.1.4'

loop_
_geom_angle_atom_site_label_1
_geom_angle_atom_site_label_2
_geom_angle_atom_site_label_3
_geom_angle
_geom_angle_site_symmetry_1
_geom_angle_site_symmetry_3
_geom_angle_publ_flag
C44 O1 C47 122.17(17) . . ?
C16 N1 C8 107.19(17) . . ?
C16 N1 C46 121.21(18) . . ?
C46 N1 C8 130.38(19) . . ?
C26 N2 C36 107.37(17) . . ?
C26 N2 C42 122.38(18) . . ?
C42 N2 C36 130.24(18) . . ?
C50 N3 C54 108.57(18) . . ?
C50 N3 C59 126.58(18) . . ?
C54 N3 C59 124.80(18) . . ?
C2 C1 C4 108.30(19) . . ?
C3 C1 C2 108.13(19) . . ?
C3 C1 C4 109.3(2) . . ?
C3 C1 C5 110.47(19) . . ?
C5 C1 C2 112.05(19) . . ?
C5 C1 C4 108.49(19) . . ?
C1 C2 H2A 109.5 . . ?
C1 C2 H2B 109.5 . . ?
C1 C2 H2C 109.5 . . ?
H2A C2 H2B 109.5 . . ?
H2A C2 H2C 109.5 . . ?
H2B C2 H2C 109.5 . . ?
C1 C3 H3A 109.5 . . ?
C1 C3 H3B 109.5 . . ?
C1 C3 H3C 109.5 . . ?
H3A C3 H3B 109.5 . . ?
H3A C3 H3C 109.5 . . ?
H3B C3 H3C 109.5 . . ?
C1 C4 H4A 109.5 . . ?
C1 C4 H4B 109.5 . . ?
C1 C4 H4C 109.5 . . ?
H4A C4 H4B 109.5 . . ?
H4A C4 H4C 109.5 . . ?
H4B C4 H4C 109.5 . . ?
C6 C5 C1 122.7(2) . . ?
C6 C5 C10 117.5(2) . . ?
C10 C5 C1 119.7(2) . . ?
C5 C6 H6 119.8 . . ?
C7 C6 C5 120.4(2) . . ?
C7 C6 H6 119.8 . . ?
C6 C7 C8 120.9(2) . . ?
C6 C7 C11 131.8(2) . . ?
C8 C7 C11 107.23(19) . . ?
C7 C8 N1 108.47(19) . . ?
C9 C8 N1 132.0(2) . . ?
C9 C8 C7 119.4(2) . . ?
C8 C9 H9 121.0 . . ?
C10 C9 C8 118.0(2) . . ?
C10 C9 H9 121.0 . . ?
C5 C10 H10 118.3 . . ?
C9 C10 C5 123.4(2) . . ?
C9 C10 H10 118.3 . . ?
C12 C11 C7 133.8(2) . . ?
C16 C11 C7 106.91(19) . . ?
C16 C11 C12 119.0(2) . . ?
C11 C12 H12 120.2 . . ?
C13 C12 C11 119.6(2) . . ?
C13 C12 H12 120.2 . . ?
C12 C13 C14 118.7(2) . . ?
C12 C13 C17 122.7(2) . . ?
C14 C13 C17 118.4(2) . . ?
C13 C14 H14 117.9 . . ?
C13 C14 C15 124.2(2) . . ?
C15 C14 H14 117.9 . . ?
C14 C15 B1 129.7(2) . . ?
C16 C15 C14 113.9(2) . . ?
C16 C15 B1 116.3(2) . . ?
C11 C16 N1 110.15(19) . . ?
C11 C16 C15 124.4(2) . . ?
C15 C16 N1 125.4(2) . . ?
C13 C17 C19 110.27(19) . . ?
C13 C17 C20 108.56(19) . . ?
C18 C17 C13 112.21(19) . . ?
C18 C17 C19 108.56(19) . . ?
C18 C17 C20 108.2(2) . . ?
C19 C17 C20 109.0(2) . . ?
C17 C18 H18A 109.5 . . ?
C17 C18 H18B 109.5 . . ?
C17 C18 H18C 109.5 . . ?
H18A C18 H18B 109.5 . . ?
H18A C18 H18C 109.5 . . ?
H18B C18 H18C 109.5 . . ?
C17 C19 H19A 109.5 . . ?
C17 C19 H19B 109.5 . . ?
C17 C19 H19C 109.5 . . ?
H19A C19 H19B 109.5 . . ?
H19A C19 H19C 109.5 . . ?
H19B C19 H19C 109.5 . . ?
C17 C20 H20A 109.5 . . ?
C17 C20 H20B 109.5 . . ?
C17 C20 H20C 109.5 . . ?
H20A C20 H20B 109.5 . . ?
H20A C20 H20C 109.5 . . ?
H20B C20 H20C 109.5 . . ?
C22 C21 B1 129.3(2) . . ?
C26 C21 C22 114.7(2) . . ?
C26 C21 B1 115.9(2) . . ?
C21 C22 H22 118.1 . . ?
C23 C22 C21 123.8(2) . . ?
C23 C22 H22 118.1 . . ?
C22 C23 C24 118.5(2) . . ?
C22 C23 C27 121.1(2) . . ?
C24 C23 C27 120.3(2) . . ?
C23 C24 H24 120.0 . . ?
C25 C24 C23 120.0(2) . . ?
C25 C24 H24 120.0 . . ?
C24 C25 C26 119.1(2) . . ?
C24 C25 C31 134.2(2) . . ?
C26 C25 C31 106.52(19) . . ?
N2 C26 C25 110.27(19) . . ?
C21 C26 N2 125.8(2) . . ?
C21 C26 C25 123.9(2) . . ?
C23 C27 C28 111.8(2) . . ?
C23 C27 C30A 110.5(6) . . ?
C28A C27 C23 108.0(6) . . ?
C28A C27 C30A 101.9(8) . . ?
C29 C27 C23 108.5(2) . . ?
C29 C27 C28 107.5(2) . . ?
C29A C27 C23 110.4(6) . . ?
C29A C27 C28A 117.5(8) . . ?
C29A C27 C30A 108.2(9) . . ?
C30 C27 C23 110.9(2) . . ?
C30 C27 C28 107.9(2) . . ?
C30 C27 C29 110.2(2) . . ?
C27 C28 H28A 109.5 . . ?
C27 C28 H28B 109.5 . . ?
C27 C28 H28C 109.5 . . ?
H28A C28 H28B 109.5 . . ?
H28A C28 H28C 109.5 . . ?
H28B C28 H28C 109.5 . . ?
C27 C28A H28D 109.5 . . ?
C27 C28A H28E 109.5 . . ?
C27 C28A H28F 109.5 . . ?
H28D C28A H28E 109.5 . . ?
H28D C28A H28F 109.5 . . ?
H28E C28A H28F 109.5 . . ?
C27 C29 H29A 109.5 . . ?
C27 C29 H29B 109.5 . . ?
C27 C29 H29C 109.5 . . ?
H29A C29 H29B 109.5 . . ?
H29A C29 H29C 109.5 . . ?
H29B C29 H29C 109.5 . . ?
C27 C29A H29D 109.5 . . ?
C27 C29A H29E 109.5 . . ?
C27 C29A H29F 109.5 . . ?
H29D C29A H29E 109.5 . . ?
H29D C29A H29F 109.5 . . ?
H29E C29A H29F 109.5 . . ?
C27 C30 H30A 109.5 . . ?
C27 C30 H30B 109.5 . . ?
C27 C30 H30C 109.5 . . ?
H30A C30 H30B 109.5 . . ?
H30A C30 H30C 109.5 . . ?
H30B C30 H30C 109.5 . . ?
C27 C30A H30D 109.5 . . ?
C27 C30A H30E 109.5 . . ?
C27 C30A H30F 109.5 . . ?
H30D C30A H30E 109.5 . . ?
H30D C30A H30F 109.5 . . ?
H30E C30A H30F 109.5 . . ?
C32 C31 C25 132.2(2) . . ?
C32 C31 C36 120.5(2) . . ?
C36 C31 C25 107.09(19) . . ?
C31 C32 H32 119.7 . . ?
C33 C32 C31 120.6(2) . . ?
C33 C32 H32 119.7 . . ?
C32 C33 C34 117.6(2) . . ?
C32 C33 C37 122.6(2) . . ?
C34 C33 C37 119.7(2) . . ?
C33 C34 H34 118.3 . . ?
C35 C34 C33 123.4(2) . . ?
C35 C34 H34 118.3 . . ?
C34 C35 H35 120.9 . . ?
C34 C35 C36 118.3(2) . . ?
C36 C35 H35 120.9 . . ?
N2 C36 C31 108.55(19) . . ?
C35 C36 N2 131.6(2) . . ?
C35 C36 C31 119.6(2) . . ?
C33 C37 C39 110.46(19) . . ?
C33 C37 C40 108.10(19) . . ?
C38 C37 C33 112.16(19) . . ?
C38 C37 C39 108.6(2) . . ?
C38 C37 C40 108.2(2) . . ?
C39 C37 C40 109.3(2) . . ?
C37 C38 H38A 109.5 . . ?
C37 C38 H38B 109.5 . . ?
C37 C38 H38C 109.5 . . ?
H38A C38 H38B 109.5 . . ?
H38A C38 H38C 109.5 . . ?
H38B C38 H38C 109.5 . . ?
C37 C39 H39A 109.5 . . ?
C37 C39 H39B 109.5 . . ?
C37 C39 H39C 109.5 . . ?
H39A C39 H39B 109.5 . . ?
H39A C39 H39C 109.5 . . ?
H39B C39 H39C 109.5 . . ?
C37 C40 H40A 109.5 . . ?
C37 C40 H40B 109.5 . . ?
C37 C40 H40C 109.5 . . ?
H40A C40 H40B 109.5 . . ?
H40A C40 H40C 109.5 . . ?
H40B C40 H40C 109.5 . . ?
C42 C41 C46 116.47(19) . . ?
C42 C41 B1 121.5(2) . . ?
C46 C41 B1 121.3(2) . . ?
N2 C42 C41 117.21(19) . . ?
N2 C42 C43 120.69(19) . . ?
C43 C42 C41 122.0(2) . . ?
C42 C43 H43 121.1 . . ?
C44 C43 C42 117.9(2) . . ?
C44 C43 H43 121.1 . . ?
O1 C44 C43 123.9(2) . . ?
O1 C44 C45 113.18(19) . . ?
C43 C44 C45 122.9(2) . . ?
C44 C45 H45 120.5 . . ?
C46 C45 C44 119.0(2) . . ?
C46 C45 H45 120.5 . . ?
N1 C46 C41 117.56(19) . . ?
C45 C46 N1 120.9(2) . . ?
C45 C46 C41 121.5(2) . . ?
O1 C47 C48 120.7(2) . . ?
C52 C47 O1 116.6(2) . . ?
C52 C47 C48 122.2(2) . . ?
C47 C48 H48 119.8 . . ?
C49 C48 C47 120.4(2) . . ?
C49 C48 H48 119.8 . . ?
C48 C49 H49 120.9 . . ?
C48 C49 C50 118.1(2) . . ?
C50 C49 H49 120.9 . . ?
N3 C50 C51 108.37(19) . . ?
C49 C50 N3 130.1(2) . . ?
C49 C50 C51 121.5(2) . . ?
C50 C51 C53 107.38(19) . . ?
C52 C51 C50 119.7(2) . . ?
C52 C51 C53 132.9(2) . . ?
C47 C52 C51 118.1(2) . . ?
C47 C52 H52 121.0 . . ?
C51 C52 H52 121.0 . . ?
C54 C53 C51 106.55(19) . . ?
C58 C53 C51 133.7(2) . . ?
C58 C53 C54 119.7(2) . . ?
N3 C54 C53 109.10(19) . . ?
C55 C54 N3 129.1(2) . . ?
C55 C54 C53 121.7(2) . . ?
C54 C55 H55 121.3 . . ?
C56 C55 C54 117.4(2) . . ?
C56 C55 H55 121.3 . . ?
C55 C56 H56 119.1 . . ?
C55 C56 C57 121.7(2) . . ?
C57 C56 H56 119.1 . . ?
C56 C57 H57 119.7 . . ?
C58 C57 C56 120.6(2) . . ?
C58 C57 H57 119.7 . . ?
C53 C58 H58 120.6 . . ?
C57 C58 C53 118.9(2) . . ?
C57 C58 H58 120.6 . . ?
C60 C59 N3 120.0(2) . . ?
C60 C59 C64 120.2(2) . . ?
C64 C59 N3 119.8(2) . . ?
C59 C60 H60 120.2 . . ?
C61 C60 C59 119.6(2) . . ?
C61 C60 H60 120.2 . . ?
C60 C61 H61 119.8 . . ?
C60 C61 C62 120.3(2) . . ?
C62 C61 H61 119.8 . . ?
C61 C62 H62 120.0 . . ?
C63 C62 C61 119.9(2) . . ?
C63 C62 H62 120.0 . . ?
C62 C63 H63 119.9 . . ?
C62 C63 C64 120.2(2) . . ?
C64 C63 H63 119.9 . . ?
C59 C64 H64 120.2 . . ?
C63 C64 C59 119.7(2) . . ?
C63 C64 H64 120.2 . . ?
C15 B1 C21 128.4(2) . . ?
C15 B1 C41 115.6(2) . . ?
C21 B1 C41 115.9(2) . . ?
C127 O2 C105 118.66(17) . . ?
C76 N4 C72 107.61(17) . . ?
C76 N4 C125 121.68(18) . . ?
C125 N4 C72 130.61(18) . . ?
C90 N5 C100 107.66(18) . . ?
C90 N5 C126 122.12(19) . . ?
C126 N5 C100 130.13(19) . . ?
C108 N6 C117 125.24(19) . . ?
C112 N6 C108 107.72(19) . . ?
C112 N6 C117 127.03(19) . . ?
C66 C65 C67 108.9(2) . . ?
C66 C65 C68 108.0(2) . . ?
C66 C65 C69 112.08(19) . . ?
C67 C65 C69 108.11(19) . . ?
C68 C65 C67 108.4(2) . . ?
C68 C65 C69 111.22(19) . . ?
C65 C66 H66A 109.5 . . ?
C65 C66 H66B 109.5 . . ?
C65 C66 H66C 109.5 . . ?
H66A C66 H66B 109.5 . . ?
H66A C66 H66C 109.5 . . ?
H66B C66 H66C 109.5 . . ?
C65 C67 H67A 109.5 . . ?
C65 C67 H67B 109.5 . . ?
C65 C67 H67C 109.5 . . ?
H67A C67 H67B 109.5 . . ?
H67A C67 H67C 109.5 . . ?
H67B C67 H67C 109.5 . . ?
C65 C68 H68A 109.5 . . ?
C65 C68 H68B 109.5 . . ?
C65 C68 H68C 109.5 . . ?
H68A C68 H68B 109.5 . . ?
H68A C68 H68C 109.5 . . ?
H68B C68 H68C 109.5 . . ?
C70 C69 C65 120.3(2) . . ?
C70 C69 C74 117.2(2) . . ?
C74 C69 C65 122.4(2) . . ?
C69 C70 H70 119.6 . . ?
C71 C70 C69 120.9(2) . . ?
C71 C70 H70 119.6 . . ?
C70 C71 C72 120.7(2) . . ?
C70 C71 C75 131.9(2) . . ?
C72 C71 C75 107.48(19) . . ?
C71 C72 N4 107.84(19) . . ?
C73 C72 N4 133.0(2) . . ?
C73 C72 C71 119.0(2) . . ?
C72 C73 H73 120.6 . . ?
C72 C73 C74 118.9(2) . . ?
C74 C73 H73 120.6 . . ?
C69 C74 H74 118.5 . . ?
C73 C74 C69 123.1(2) . . ?
C73 C74 H74 118.5 . . ?
C76 C75 C71 106.89(19) . . ?
C80 C75 C71 133.7(2) . . ?
C80 C75 C76 119.4(2) . . ?
N4 C76 C75 110.05(19) . . ?
N4 C76 C77 126.3(2) . . ?
C77 C76 C75 123.6(2) . . ?
C76 C77 C78 114.4(2) . . ?
C76 C77 B2 116.0(2) . . ?
C78 C77 B2 129.6(2) . . ?
C77 C78 H78 117.9 . . ?
C79 C78 C77 124.2(2) . . ?
C79 C78 H78 117.9 . . ?
C78 C79 C81 120.1(2) . . ?
C80 C79 C78 118.5(2) . . ?
C80 C79 C81 121.5(2) . . ?
C75 C80 C79 120.0(2) . . ?
C75 C80 H80 120.0 . . ?
C79 C80 H80 120.0 . . ?
C79 C81 C82 111.9(2) . . ?
C79 C81 C82A 112.0(3) . . ?
C79 C81 C84 107.6(2) . . ?
C79 C81 C84A 107.5(3) . . ?
C83 C81 C79 112.0(3) . . ?
C83 C81 C82 110.0(3) . . ?
C83 C81 C84 112.3(3) . . ?
C83A C81 C79 111.5(3) . . ?
C83A C81 C82A 110.3(4) . . ?
C83A C81 C84A 113.8(4) . . ?
C84 C81 C82 102.6(3) . . ?
C84A C81 C82A 101.3(4) . . ?
C81 C82 H82A 109.5 . . ?
C81 C82 H82B 109.5 . . ?
C81 C82 H82C 109.5 . . ?
H82A C82 H82B 109.5 . . ?
H82A C82 H82C 109.5 . . ?
H82B C82 H82C 109.5 . . ?
C81 C82A H82D 109.5 . . ?
C81 C82A H82E 109.5 . . ?
C81 C82A H82F 109.5 . . ?
H82D C82A H82E 109.5 . . ?
H82D C82A H82F 109.5 . . ?
H82E C82A H82F 109.5 . . ?
C81 C83 H83A 109.5 . . ?
C81 C83 H83B 109.5 . . ?
C81 C83 H83C 109.5 . . ?
H83A C83 H83B 109.5 . . ?
H83A C83 H83C 109.5 . . ?
H83B C83 H83C 109.5 . . ?
C81 C83A H83D 109.5 . . ?
C81 C83A H83E 109.5 . . ?
C81 C83A H83F 109.5 . . ?
H83D C83A H83E 109.5 . . ?
H83D C83A H83F 109.5 . . ?
H83E C83A H83F 109.5 . . ?
C81 C84 H84A 109.5 . . ?
C81 C84 H84B 109.5 . . ?
C81 C84 H84C 109.5 . . ?
H84A C84 H84B 109.5 . . ?
H84A C84 H84C 109.5 . . ?
H84B C84 H84C 109.5 . . ?
C81 C84A H84D 109.5 . . ?
C81 C84A H84E 109.5 . . ?
C81 C84A H84F 109.5 . . ?
H84D C84A H84E 109.5 . . ?
H84D C84A H84F 109.5 . . ?
H84E C84A H84F 109.5 . . ?
C86 C85 B2 130.4(2) . . ?
C90 C85 C86 113.8(2) . . ?
C90 C85 B2 115.7(2) . . ?
C85 C86 H86 117.7 . . ?
C87 C86 C85 124.7(2) . . ?
C87 C86 H86 117.7 . . ?
C86 C87 C88 118.2(2) . . ?
C86 C87 C91 119.5(2) . . ?
C88 C87 C91 122.2(2) . . ?
C87 C88 H88 119.9 . . ?
C89 C88 C87 120.2(2) . . ?
C89 C88 H88 119.9 . . ?
C88 C89 C90 118.7(2) . . ?
C88 C89 C95 134.3(2) . . ?
C90 C89 C95 106.9(2) . . ?
N5 C90 C89 109.9(2) . . ?
C85 C90 N5 125.7(2) . . ?
C85 C90 C89 124.4(2) . . ?
C92 C91 C87 112.3(2) . . ?
C92 C91 C93 108.2(2) . . ?
C92 C91 C94 107.9(2) . . ?
C93 C91 C87 109.6(2) . . ?
C94 C91 C87 109.35(19) . . ?
C94 C91 C93 109.5(2) . . ?
C91 C92 H92A 109.5 . . ?
C91 C92 H92B 109.5 . . ?
C91 C92 H92C 109.5 . . ?
H92A C92 H92B 109.5 . . ?
H92A C92 H92C 109.5 . . ?
H92B C92 H92C 109.5 . . ?
C91 C93 H93A 109.5 . . ?
C91 C93 H93B 109.5 . . ?
C91 C93 H93C 109.5 . . ?
H93A C93 H93B 109.5 . . ?
H93A C93 H93C 109.5 . . ?
H93B C93 H93C 109.5 . . ?
C91 C94 H94A 109.5 . . ?
C91 C94 H94B 109.5 . . ?
C91 C94 H94C 109.5 . . ?
H94A C94 H94B 109.5 . . ?
H94A C94 H94C 109.5 . . ?
H94B C94 H94C 109.5 . . ?
C96 C95 C89 132.5(2) . . ?
C96 C95 C100 120.5(2) . . ?
C100 C95 C89 106.9(2) . . ?
C95 C96 H96 119.6 . . ?
C95 C96 C97 120.8(2) . . ?
C97 C96 H96 119.6 . . ?
C96 C97 C98 117.2(2) . . ?
C96 C97 C101 120.3(2) . . ?
C98 C97 C101 122.5(2) . . ?
C97 C98 H98 118.4 . . ?
C99 C98 C97 123.2(2) . . ?
C99 C98 H98 118.4 . . ?
C98 C99 H99 120.7 . . ?
C100 C99 C98 118.6(2) . . ?
C100 C99 H99 120.7 . . ?
N5 C100 C95 108.37(19) . . ?
C99 C100 N5 132.2(2) . . ?
C99 C100 C95 119.2(2) . . ?
C97 C101 C102 108.44(19) . . ?
C97 C101 C103 111.2(2) . . ?
C103 C101 C102 108.4(2) . . ?
C104 C101 C97 112.1(2) . . ?
C104 C101 C102 108.5(2) . . ?
C104 C101 C103 108.1(2) . . ?
C101 C102 H10A 109.5 . . ?
C101 C102 H10B 109.5 . . ?
C101 C102 H10C 109.5 . . ?
H10A C102 H10B 109.5 . . ?
H10A C102 H10C 109.5 . . ?
H10B C102 H10C 109.5 . . ?
C101 C103 H10D 109.5 . . ?
C101 C103 H10E 109.5 . . ?
C101 C103 H10F 109.5 . . ?
H10D C103 H10E 109.5 . . ?
H10D C103 H10F 109.5 . . ?
H10E C103 H10F 109.5 . . ?
C101 C104 H10G 109.5 . . ?
C101 C104 H10H 109.5 . . ?
C101 C104 H10I 109.5 . . ?
H10G C104 H10H 109.5 . . ?
H10G C104 H10I 109.5 . . ?
H10H C104 H10I 109.5 . . ?
O2 C105 C106 120.0(2) . . ?
C110 C105 O2 117.9(2) . . ?
C110 C105 C106 122.0(2) . . ?
C105 C106 H106 119.6 . . ?
C107 C106 C105 120.8(2) . . ?
C107 C106 H106 119.6 . . ?
C106 C107 H107 121.4 . . ?
C106 C107 C108 117.2(2) . . ?
C108 C107 H107 121.4 . . ?
C107 C108 N6 128.9(2) . . ?
C107 C108 C109 122.6(2) . . ?
C109 C108 N6 108.47(19) . . ?
C108 C109 C110 119.1(2) . . ?
C108 C109 C111 107.5(2) . . ?
C110 C109 C111 133.2(2) . . ?
C105 C110 C109 117.9(2) . . ?
C105 C110 H110 121.1 . . ?
C109 C110 H110 121.1 . . ?
C112 C111 C109 106.3(2) . . ?
C116 C111 C109 133.9(2) . . ?
C116 C111 C112 119.8(2) . . ?
N6 C112 C111 110.0(2) . . ?
N6 C112 C113 128.5(2) . . ?
C111 C112 C113 121.5(2) . . ?
C112 C113 H113 121.4 . . ?
C114 C113 C112 117.2(2) . . ?
C114 C113 H113 121.4 . . ?
C113 C114 H114 119.1 . . ?
C113 C114 C115 121.8(2) . . ?
C115 C114 H114 119.1 . . ?
C114 C115 H115 119.6 . . ?
C116 C115 C114 120.9(2) . . ?
C116 C115 H115 119.6 . . ?
C111 C116 H116 120.6 . . ?
C115 C116 C111 118.8(2) . . ?
C115 C116 H116 120.6 . . ?
C118 C117 N6 120.2(2) . . ?
C118 C117 C122 120.0(2) . . ?
C122 C117 N6 119.8(2) . . ?
C117 C118 H118 120.1 . . ?
C119 C118 C117 119.8(2) . . ?
C119 C118 H118 120.1 . . ?
C118 C119 H119 119.6 . . ?
C120 C119 C118 120.7(3) . . ?
C120 C119 H119 119.7 . . ?
C119 C120 H120 120.2 . . ?
C119 C120 C121 119.6(2) . . ?
C121 C120 H120 120.2 . . ?
C120 C121 H121 119.9 . . ?
C120 C121 C122 120.2(2) . . ?
C122 C121 H121 119.9 . . ?
C117 C122 H122 120.1 . . ?
C121 C122 C117 119.7(2) . . ?
C121 C122 H122 120.1 . . ?
C125 C123 H123 120.5 . . ?
C127 C123 H123 120.5 . . ?
C127 C123 C125 118.9(2) . . ?
C125 C124 B2 122.5(2) . . ?
C126 C124 C125 115.99(19) . . ?
C126 C124 B2 121.5(2) . . ?
N4 C125 C124 117.68(19) . . ?
C123 C125 N4 120.8(2) . . ?
C123 C125 C124 121.5(2) . . ?
N5 C126 C124 118.25(19) . . ?
C128 C126 N5 119.5(2) . . ?
C128 C126 C124 122.2(2) . . ?
C123 C127 O2 114.80(19) . . ?
C123 C127 C128 122.2(2) . . ?
C128 C127 O2 122.94(19) . . ?
C126 C128 H128 120.8 . . ?
C127 C128 C126 118.5(2) . . ?
C127 C128 H128 120.8 . . ?
C77 B2 C85 128.9(2) . . ?
C124 B2 C77 115.2(2) . . ?
C124 B2 C85 115.9(2) . . ?

loop_
_geom_bond_atom_site_label_1
_geom_bond_atom_site_label_2
_geom_bond_distance
_geom_bond_site_symmetry_2
_geom_bond_publ_flag
O1 C44 1.379(3) . ?
O1 C47 1.401(3) . ?
N1 C8 1.420(3) . ?
N1 C16 1.401(3) . ?
N1 C46 1.409(3) . ?
N2 C26 1.398(3) . ?
N2 C36 1.417(3) . ?
N2 C42 1.401(3) . ?
N3 C50 1.398(3) . ?
N3 C54 1.396(3) . ?
N3 C59 1.426(3) . ?
C1 C2 1.535(3) . ?
C1 C3 1.533(3) . ?
C1 C4 1.538(3) . ?
C1 C5 1.533(3) . ?
C2 H2A 0.9800 . ?
C2 H2B 0.9800 . ?
C2 H2C 0.9800 . ?
C3 H3A 0.9800 . ?
C3 H3B 0.9800 . ?
C3 H3C 0.9800 . ?
C4 H4A 0.9800 . ?
C4 H4B 0.9800 . ?
C4 H4C 0.9800 . ?
C5 C6 1.389(3) . ?
C5 C10 1.405(3) . ?
C6 H6 0.9500 . ?
C6 C7 1.390(3) . ?
C7 C8 1.413(3) . ?
C7 C11 1.446(3) . ?
C8 C9 1.394(3) . ?
C9 H9 0.9500 . ?
C9 C10 1.389(3) . ?
C10 H10 0.9500 . ?
C11 C12 1.398(3) . ?
C11 C16 1.395(3) . ?
C12 H12 0.9500 . ?
C12 C13 1.395(3) . ?
C13 C14 1.401(3) . ?
C13 C17 1.534(3) . ?
C14 H14 0.9500 . ?
C14 C15 1.407(3) . ?
C15 C16 1.396(3) . ?
C15 B1 1.532(3) . ?
C17 C18 1.530(3) . ?
C17 C19 1.533(3) . ?
C17 C20 1.535(3) . ?
C18 H18A 0.9800 . ?
C18 H18B 0.9800 . ?
C18 H18C 0.9800 . ?
C19 H19A 0.9800 . ?
C19 H19B 0.9800 . ?
C19 H19C 0.9800 . ?
C20 H20A 0.9800 . ?
C20 H20B 0.9800 . ?
C20 H20C 0.9800 . ?
C21 C22 1.409(3) . ?
C21 C26 1.388(3) . ?
C21 B1 1.533(3) . ?
C22 H22 0.9500 . ?
C22 C23 1.395(3) . ?
C23 C24 1.407(3) . ?
C23 C27 1.536(3) . ?
C24 H24 0.9500 . ?
C24 C25 1.382(3) . ?
C25 C26 1.402(3) . ?
C25 C31 1.453(3) . ?
C27 C28 1.555(4) . ?
C27 C28A 1.540(12) . ?
C27 C29 1.535(4) . ?
C27 C29A 1.452(12) . ?
C27 C30 1.510(4) . ?
C27 C30A 1.612(12) . ?
C28 H28A 0.9800 . ?
C28 H28B 0.9800 . ?
C28 H28C 0.9800 . ?
C28A H28D 0.9800 . ?
C28A H28E 0.9800 . ?
C28A H28F 0.9800 . ?
C29 H29A 0.9800 . ?
C29 H29B 0.9800 . ?
C29 H29C 0.9800 . ?
C29A H29D 0.9800 . ?
C29A H29E 0.9800 . ?
C29A H29F 0.9800 . ?
C30 H30A 0.9800 . ?
C30 H30B 0.9800 . ?
C30 H30C 0.9800 . ?
C30A H30D 0.9800 . ?
C30A H30E 0.9800 . ?
C30A H30F 0.9800 . ?
C31 C32 1.390(3) . ?
C31 C36 1.417(3) . ?
C32 H32 0.9500 . ?
C32 C33 1.391(3) . ?
C33 C34 1.400(3) . ?
C33 C37 1.535(3) . ?
C34 H34 0.9500 . ?
C34 C35 1.388(3) . ?
C35 H35 0.9500 . ?
C35 C36 1.390(3) . ?
C37 C38 1.528(3) . ?
C37 C39 1.538(3) . ?
C37 C40 1.542(3) . ?
C38 H38A 0.9800 . ?
C38 H38B 0.9800 . ?
C38 H38C 0.9800 . ?
C39 H39A 0.9800 . ?
C39 H39B 0.9800 . ?
C39 H39C 0.9800 . ?
C40 H40A 0.9800 . ?
C40 H40B 0.9800 . ?
C40 H40C 0.9800 . ?
C41 C42 1.425(3) . ?
C41 C46 1.430(3) . ?
C41 B1 1.540(3) . ?
C42 C43 1.401(3) . ?
C43 H43 0.9500 . ?
C43 C44 1.383(3) . ?
C44 C45 1.387(3) . ?
C45 H45 0.9500 . ?
C45 C46 1.386(3) . ?
C47 C48 1.399(3) . ?
C47 C52 1.377(3) . ?
C48 H48 0.9500 . ?
C48 C49 1.387(3) . ?
C49 H49 0.9500 . ?
C49 C50 1.392(3) . ?
C50 C51 1.412(3) . ?
C51 C52 1.402(3) . ?
C51 C53 1.446(3) . ?
C52 H52 0.9500 . ?
C53 C54 1.409(3) . ?
C53 C58 1.393(3) . ?
C54 C55 1.393(3) . ?
C55 H55 0.9500 . ?
C55 C56 1.381(3) . ?
C56 H56 0.9500 . ?
C56 C57 1.401(3) . ?
C57 H57 0.9500 . ?
C57 C58 1.385(3) . ?
C58 H58 0.9500 . ?
C59 C60 1.387(3) . ?
C59 C64 1.391(3) . ?
C60 H60 0.9500 . ?
C60 C61 1.385(3) . ?
C61 H61 0.9500 . ?
C61 C62 1.389(4) . ?
C62 H62 0.9500 . ?
C62 C63 1.379(4) . ?
C63 H63 0.9500 . ?
C63 C64 1.388(3) . ?
C64 H64 0.9500 . ?
O2 C105 1.398(3) . ?
O2 C127 1.387(3) . ?
N4 C72 1.426(3) . ?
N4 C76 1.396(3) . ?
N4 C125 1.409(3) . ?
N5 C90 1.395(3) . ?
N5 C100 1.421(3) . ?
N5 C126 1.404(3) . ?
N6 C108 1.409(3) . ?
N6 C112 1.387(3) . ?
N6 C117 1.415(3) . ?
C65 C66 1.531(3) . ?
C65 C67 1.533(3) . ?
C65 C68 1.533(3) . ?
C65 C69 1.539(3) . ?
C66 H66A 0.9800 . ?
C66 H66B 0.9800 . ?
C66 H66C 0.9800 . ?
C67 H67A 0.9800 . ?
C67 H67B 0.9800 . ?
C67 H67C 0.9800 . ?
C68 H68A 0.9800 . ?
C68 H68B 0.9800 . ?
C68 H68C 0.9800 . ?
C69 C70 1.393(3) . ?
C69 C74 1.402(3) . ?
C70 H70 0.9500 . ?
C70 C71 1.389(3) . ?
C71 C72 1.420(3) . ?
C71 C75 1.444(3) . ?
C72 C73 1.385(3) . ?
C73 H73 0.9500 . ?
C73 C74 1.396(3) . ?
C74 H74 0.9500 . ?
C75 C76 1.400(3) . ?
C75 C80 1.390(3) . ?
C76 C77 1.397(3) . ?
C77 C78 1.409(3) . ?
C77 B2 1.542(3) . ?
C78 H78 0.9500 . ?
C78 C79 1.399(3) . ?
C79 C80 1.395(3) . ?
C79 C81 1.538(3) . ?
C80 H80 0.9500 . ?
C81 C82 1.591(5) . ?
C81 C82A 1.609(7) . ?
C81 C83 1.433(5) . ?
C81 C83A 1.408(7) . ?
C81 C84 1.579(5) . ?
C81 C84A 1.583(7) . ?
C82 H82A 0.9800 . ?
C82 H82B 0.9800 . ?
C82 H82C 0.9800 . ?
C82A H82D 0.9800 . ?
C82A H82E 0.9800 . ?
C82A H82F 0.9800 . ?
C83 H83A 0.9800 . ?
C83 H83B 0.9800 . ?
C83 H83C 0.9800 . ?
C83A H83D 0.9800 . ?
C83A H83E 0.9800 . ?
C83A H83F 0.9800 . ?
C84 H84A 0.9800 . ?
C84 H84B 0.9800 . ?
C84 H84C 0.9800 . ?
C84A H84D 0.9800 . ?
C84A H84E 0.9800 . ?
C84A H84F 0.9800 . ?
C85 C86 1.408(3) . ?
C85 C90 1.395(3) . ?
C85 B2 1.547(3) . ?
C86 H86 0.9500 . ?
C86 C87 1.400(3) . ?
C87 C88 1.401(3) . ?
C87 C91 1.539(3) . ?
C88 H88 0.9500 . ?
C88 C89 1.391(3) . ?
C89 C90 1.406(3) . ?
C89 C95 1.452(3) . ?
C91 C92 1.531(3) . ?
C91 C93 1.530(3) . ?
C91 C94 1.534(3) . ?
C92 H92A 0.9800 . ?
C92 H92B 0.9800 . ?
C92 H92C 0.9800 . ?
C93 H93A 0.9800 . ?
C93 H93B 0.9800 . ?
C93 H93C 0.9800 . ?
C94 H94A 0.9800 . ?
C94 H94B 0.9800 . ?
C94 H94C 0.9800 . ?
C95 C96 1.389(3) . ?
C95 C100 1.419(3) . ?
C96 H96 0.9500 . ?
C96 C97 1.397(3) . ?
C97 C98 1.402(3) . ?
C97 C101 1.534(3) . ?
C98 H98 0.9500 . ?
C98 C99 1.393(3) . ?
C99 H99 0.9500 . ?
C99 C100 1.387(3) . ?
C101 C102 1.543(3) . ?
C101 C103 1.534(3) . ?
C101 C104 1.532(4) . ?
C102 H10A 0.9800 . ?
C102 H10B 0.9800 . ?
C102 H10C 0.9800 . ?
C103 H10D 0.9800 . ?
C103 H10E 0.9800 . ?
C103 H10F 0.9800 . ?
C104 H10G 0.9800 . ?
C104 H10H 0.9800 . ?
C104 H10I 0.9800 . ?
C105 C106 1.404(3) . ?
C105 C110 1.372(3) . ?
C106 H106 0.9500 . ?
C106 C107 1.379(3) . ?
C107 H107 0.9500 . ?
C107 C108 1.388(3) . ?
C108 C109 1.403(3) . ?
C109 C110 1.410(3) . ?
C109 C111 1.443(3) . ?
C110 H110 0.9500 . ?
C111 C112 1.400(3) . ?
C111 C116 1.398(3) . ?
C112 C113 1.406(3) . ?
C113 H113 0.9500 . ?
C113 C114 1.385(3) . ?
C114 H114 0.9500 . ?
C114 C115 1.388(4) . ?
C115 H115 0.9500 . ?
C115 C116 1.385(3) . ?
C116 H116 0.9500 . ?
C117 C118 1.386(3) . ?
C117 C122 1.388(3) . ?
C118 H118 0.9500 . ?
C118 C119 1.378(4) . ?
C119 H119 0.9500 . ?
C119 C120 1.381(4) . ?
C120 H120 0.9500 . ?
C120 C121 1.384(4) . ?
C121 H121 0.9500 . ?
C121 C122 1.388(3) . ?
C122 H122 0.9500 . ?
C123 H123 0.9500 . ?
C123 C125 1.392(3) . ?
C123 C127 1.383(3) . ?
C124 C125 1.431(3) . ?
C124 C126 1.423(3) . ?
C124 B2 1.534(3) . ?
C126 C128 1.390(3) . ?
C127 C128 1.383(3) . ?
C128 H128 0.9500 . ?

loop_
_geom_torsion_atom_site_label_1
_geom_torsion_atom_site_label_2
_geom_torsion_atom_site_label_3
_geom_torsion_atom_site_label_4
_geom_torsion
_geom_torsion_site_symmetry_1
_geom_torsion_site_symmetry_2
_geom_torsion_site_symmetry_3
_geom_torsion_site_symmetry_4
_geom_torsion_publ_flag
O1 C44 C45 C46 -178.93(19) . . . . ?
O1 C47 C48 C49 -171.6(2) . . . . ?
O1 C47 C52 C51 172.48(19) . . . . ?
N1 C8 C9 C10 -177.8(2) . . . . ?
N2 C42 C43 C44 -179.96(19) . . . . ?
N3 C50 C51 C52 -178.9(2) . . . . ?
N3 C50 C51 C53 1.2(2) . . . . ?
N3 C54 C55 C56 178.7(2) . . . . ?
N3 C59 C60 C61 178.5(2) . . . . ?
N3 C59 C64 C63 -178.0(2) . . . . ?
C1 C5 C6 C7 -173.6(2) . . . . ?
C1 C5 C10 C9 173.5(2) . . . . ?
C2 C1 C5 C6 -3.9(3) . . . . ?
C2 C1 C5 C10 178.4(2) . . . . ?
C3 C1 C5 C6 -124.5(2) . . . . ?
C3 C1 C5 C10 57.8(3) . . . . ?
C4 C1 C5 C6 115.6(2) . . . . ?
C4 C1 C5 C10 -62.1(3) . . . . ?
C5 C6 C7 C8 0.7(3) . . . . ?
C5 C6 C7 C11 178.3(2) . . . . ?
C6 C5 C10 C9 -4.3(3) . . . . ?
C6 C7 C8 N1 176.9(2) . . . . ?
C6 C7 C8 C9 -5.6(3) . . . . ?
C6 C7 C11 C12 -4.7(4) . . . . ?
C6 C7 C11 C16 -177.9(2) . . . . ?
C7 C8 C9 C10 5.4(3) . . . . ?
C7 C11 C12 C13 -171.6(2) . . . . ?
C7 C11 C16 N1 1.3(3) . . . . ?
C7 C11 C16 C15 178.0(2) . . . . ?
C8 N1 C16 C11 -2.0(2) . . . . ?
C8 N1 C16 C15 -178.7(2) . . . . ?
C8 N1 C46 C41 -175.4(2) . . . . ?
C8 N1 C46 C45 6.7(3) . . . . ?
C8 C7 C11 C12 173.1(2) . . . . ?
C8 C7 C11 C16 0.0(2) . . . . ?
C8 C9 C10 C5 -0.5(3) . . . . ?
C10 C5 C6 C7 4.1(3) . . . . ?
C11 C7 C8 N1 -1.2(2) . . . . ?
C11 C7 C8 C9 176.2(2) . . . . ?
C11 C12 C13 C14 -4.0(3) . . . . ?
C11 C12 C13 C17 171.8(2) . . . . ?
C12 C11 C16 N1 -173.1(2) . . . . ?
C12 C11 C16 C15 3.6(3) . . . . ?
C12 C13 C14 C15 3.0(3) . . . . ?
C12 C13 C17 C18 4.2(3) . . . . ?
C12 C13 C17 C19 125.3(2) . . . . ?
C12 C13 C17 C20 -115.3(2) . . . . ?
C13 C14 C15 C16 1.2(3) . . . . ?
C13 C14 C15 B1 177.2(2) . . . . ?
C14 C13 C17 C18 -180.0(2) . . . . ?
C14 C13 C17 C19 -58.8(3) . . . . ?
C14 C13 C17 C20 60.5(3) . . . . ?
C14 C15 C16 N1 171.7(2) . . . . ?
C14 C15 C16 C11 -4.5(3) . . . . ?
C14 C15 B1 C21 9.2(4) . . . . ?
C14 C15 B1 C41 -166.2(2) . . . . ?
C16 N1 C8 C7 2.0(2) . . . . ?
C16 N1 C8 C9 -175.0(2) . . . . ?
C16 N1 C46 C41 18.8(3) . . . . ?
C16 N1 C46 C45 -159.1(2) . . . . ?
C16 C11 C12 C13 0.9(3) . . . . ?
C16 C15 B1 C21 -174.8(2) . . . . ?
C16 C15 B1 C41 9.8(3) . . . . ?
C17 C13 C14 C15 -173.0(2) . . . . ?
C21 C22 C23 C24 -0.1(3) . . . . ?
C21 C22 C23 C27 -176.5(2) . . . . ?
C22 C21 C26 N2 176.4(2) . . . . ?
C22 C21 C26 C25 -1.5(3) . . . . ?
C22 C21 B1 C15 8.6(4) . . . . ?
C22 C21 B1 C41 -176.0(2) . . . . ?
C22 C23 C24 C25 -1.9(3) . . . . ?
C22 C23 C27 C28 -9.7(3) . . . . ?
C22 C23 C27 C28A -64.7(7) . . . . ?
C22 C23 C27 C29 108.7(3) . . . . ?
C22 C23 C27 C29A 64.9(7) . . . . ?
C22 C23 C27 C30 -130.2(2) . . . . ?
C22 C23 C27 C30A -175.4(6) . . . . ?
C23 C24 C25 C26 2.1(3) . . . . ?
C23 C24 C25 C31 -172.5(2) . . . . ?
C24 C23 C27 C28 174.0(2) . . . . ?
C24 C23 C27 C28A 118.9(6) . . . . ?
C24 C23 C27 C29 -67.7(3) . . . . ?
C24 C23 C27 C29A -111.4(7) . . . . ?
C24 C23 C27 C30 53.5(3) . . . . ?
C24 C23 C27 C30A 8.2(7) . . . . ?
C24 C25 C26 N2 -178.48(19) . . . . ?
C24 C25 C26 C21 -0.4(3) . . . . ?
C24 C25 C31 C32 0.5(4) . . . . ?
C24 C25 C31 C36 174.7(2) . . . . ?
C25 C31 C32 C33 171.7(2) . . . . ?
C25 C31 C36 N2 3.0(2) . . . . ?
C25 C31 C36 C35 -171.2(2) . . . . ?
C26 N2 C36 C31 -4.5(2) . . . . ?
C26 N2 C36 C35 168.7(2) . . . . ?
C26 N2 C42 C41 -12.9(3) . . . . ?
C26 N2 C42 C43 163.6(2) . . . . ?
C26 C21 C22 C23 1.7(3) . . . . ?
C26 C21 B1 C15 -174.4(2) . . . . ?
C26 C21 B1 C41 1.0(3) . . . . ?
C26 C25 C31 C32 -174.5(2) . . . . ?
C26 C25 C31 C36 -0.3(2) . . . . ?
C27 C23 C24 C25 174.6(2) . . . . ?
C31 C25 C26 N2 -2.6(2) . . . . ?
C31 C25 C26 C21 175.6(2) . . . . ?
C31 C32 C33 C34 -0.7(3) . . . . ?
C31 C32 C33 C37 -176.9(2) . . . . ?
C32 C31 C36 N2 178.0(2) . . . . ?
C32 C31 C36 C35 3.8(3) . . . . ?
C32 C33 C34 C35 1.5(3) . . . . ?
C32 C33 C37 C38 -10.1(3) . . . . ?
C32 C33 C37 C39 -131.4(2) . . . . ?
C32 C33 C37 C40 109.1(3) . . . . ?
C33 C34 C35 C36 0.4(3) . . . . ?
C34 C33 C37 C38 173.8(2) . . . . ?
C34 C33 C37 C39 52.5(3) . . . . ?
C34 C33 C37 C40 -67.0(3) . . . . ?
C34 C35 C36 N2 -175.6(2) . . . . ?
C34 C35 C36 C31 -3.0(3) . . . . ?
C36 N2 C26 C21 -173.7(2) . . . . ?
C36 N2 C26 C25 4.4(2) . . . . ?
C36 N2 C42 C41 168.4(2) . . . . ?
C36 N2 C42 C43 -15.1(3) . . . . ?
C36 C31 C32 C33 -1.9(3) . . . . ?
C37 C33 C34 C35 177.8(2) . . . . ?
C41 C42 C43 C44 -3.6(3) . . . . ?
C42 N2 C26 C21 7.4(3) . . . . ?
C42 N2 C26 C25 -174.55(19) . . . . ?
C42 N2 C36 C31 174.3(2) . . . . ?
C42 N2 C36 C35 -12.4(4) . . . . ?
C42 C41 C46 N1 176.58(19) . . . . ?
C42 C41 C46 C45 -5.5(3) . . . . ?
C42 C41 B1 C15 168.9(2) . . . . ?
C42 C41 B1 C21 -7.1(3) . . . . ?
C42 C43 C44 O1 -179.72(19) . . . . ?
C42 C43 C44 C45 -1.2(3) . . . . ?
C43 C44 C45 C46 2.4(3) . . . . ?
C44 O1 C47 C48 -67.7(3) . . . . ?
C44 O1 C47 C52 120.2(2) . . . . ?
C44 C45 C46 N1 179.0(2) . . . . ?
C44 C45 C46 C41 1.2(3) . . . . ?
C46 N1 C8 C7 -165.3(2) . . . . ?
C46 N1 C8 C9 17.7(4) . . . . ?
C46 N1 C16 C11 166.65(19) . . . . ?
C46 N1 C16 C15 -10.0(3) . . . . ?
C46 C41 C42 N2 -176.75(19) . . . . ?
C46 C41 C42 C43 6.8(3) . . . . ?
C46 C41 B1 C15 -1.1(3) . . . . ?
C46 C41 B1 C21 -177.1(2) . . . . ?
C47 O1 C44 C43 -14.4(3) . . . . ?
C47 O1 C44 C45 166.9(2) . . . . ?
C47 C48 C49 C50 -0.2(3) . . . . ?
C48 C47 C52 C51 0.5(3) . . . . ?
C48 C49 C50 N3 179.5(2) . . . . ?
C48 C49 C50 C51 -0.3(3) . . . . ?
C49 C50 C51 C52 1.0(3) . . . . ?
C49 C50 C51 C53 -179.0(2) . . . . ?
C50 N3 C54 C53 1.9(3) . . . . ?
C50 N3 C54 C55 -174.9(2) . . . . ?
C50 N3 C59 C60 56.8(3) . . . . ?
C50 N3 C59 C64 -123.9(3) . . . . ?
C50 C51 C52 C47 -1.0(3) . . . . ?
C50 C51 C53 C54 0.0(3) . . . . ?
C50 C51 C53 C58 178.2(3) . . . . ?
C51 C53 C54 N3 -1.2(3) . . . . ?
C51 C53 C54 C55 175.9(2) . . . . ?
C51 C53 C58 C57 -177.2(2) . . . . ?
C52 C47 C48 C49 0.1(3) . . . . ?
C52 C51 C53 C54 -179.9(2) . . . . ?
C52 C51 C53 C58 -1.8(5) . . . . ?
C53 C51 C52 C47 178.9(2) . . . . ?
C53 C54 C55 C56 2.2(4) . . . . ?
C54 N3 C50 C49 178.3(2) . . . . ?
C54 N3 C50 C51 -1.9(2) . . . . ?
C54 N3 C59 C60 -126.0(2) . . . . ?
C54 N3 C59 C64 53.3(3) . . . . ?
C54 C53 C58 C57 0.8(3) . . . . ?
C54 C55 C56 C57 -0.2(4) . . . . ?
C55 C56 C57 C58 -1.5(4) . . . . ?
C56 C57 C58 C53 1.2(4) . . . . ?
C58 C53 C54 N3 -179.7(2) . . . . ?
C58 C53 C54 C55 -2.5(4) . . . . ?
C59 N3 C50 C49 -4.1(4) . . . . ?
C59 N3 C50 C51 175.7(2) . . . . ?
C59 N3 C54 C53 -175.7(2) . . . . ?
C59 N3 C54 C55 7.4(4) . . . . ?
C59 C60 C61 C62 -0.4(4) . . . . ?
C60 C59 C64 C63 1.3(4) . . . . ?
C60 C61 C62 C63 1.1(4) . . . . ?
C61 C62 C63 C64 -0.7(4) . . . . ?
C62 C63 C64 C59 -0.5(4) . . . . ?
C64 C59 C60 C61 -0.8(4) . . . . ?
B1 C15 C16 N1 -4.9(3) . . . . ?
B1 C15 C16 C11 178.8(2) . . . . ?
B1 C21 C22 C23 178.8(2) . . . . ?
B1 C21 C26 N2 -1.1(3) . . . . ?
B1 C21 C26 C25 -179.0(2) . . . . ?
B1 C41 C42 N2 12.9(3) . . . . ?
B1 C41 C42 C43 -163.6(2) . . . . ?
B1 C41 C46 N1 -13.0(3) . . . . ?
B1 C41 C46 C45 164.9(2) . . . . ?
O2 C105 C106 C107 176.8(2) . . . . ?
O2 C105 C110 C109 -178.15(19) . . . . ?
O2 C127 C128 C126 176.8(2) . . . . ?
N4 C72 C73 C74 179.6(2) . . . . ?
N4 C76 C77 C78 -179.6(2) . . . . ?
N4 C76 C77 B2 0.8(3) . . . . ?
N5 C126 C128 C127 -174.0(2) . . . . ?
N6 C108 C109 C110 173.8(2) . . . . ?
N6 C108 C109 C111 -1.7(3) . . . . ?
N6 C112 C113 C114 -178.4(2) . . . . ?
N6 C117 C118 C119 179.1(2) . . . . ?
N6 C117 C122 C121 -179.4(2) . . . . ?
C65 C69 C70 C71 -174.8(2) . . . . ?
C65 C69 C74 C73 173.4(2) . . . . ?
C66 C65 C69 C70 -170.6(2) . . . . ?
C66 C65 C69 C74 12.2(3) . . . . ?
C67 C65 C69 C70 69.3(3) . . . . ?
C67 C65 C69 C74 -107.9(3) . . . . ?
C68 C65 C69 C70 -49.7(3) . . . . ?
C68 C65 C69 C74 133.1(2) . . . . ?
C69 C70 C71 C72 2.3(3) . . . . ?
C69 C70 C71 C75 -176.4(2) . . . . ?
C70 C69 C74 C73 -3.9(3) . . . . ?
C70 C71 C72 N4 177.9(2) . . . . ?
C70 C71 C72 C73 -6.1(3) . . . . ?
C70 C71 C75 C76 -179.8(2) . . . . ?
C70 C71 C75 C80 1.6(4) . . . . ?
C71 C72 C73 C74 4.8(3) . . . . ?
C71 C75 C76 N4 1.0(3) . . . . ?
C71 C75 C76 C77 -178.0(2) . . . . ?
C71 C75 C80 C79 178.3(2) . . . . ?
C72 N4 C76 C75 -3.0(2) . . . . ?
C72 N4 C76 C77 176.0(2) . . . . ?
C72 N4 C125 C123 4.4(3) . . . . ?
C72 N4 C125 C124 -177.4(2) . . . . ?
C72 C71 C75 C76 1.4(2) . . . . ?
C72 C71 C75 C80 -177.2(3) . . . . ?
C72 C73 C74 C69 0.2(3) . . . . ?
C74 C69 C70 C71 2.6(3) . . . . ?
C75 C71 C72 N4 -3.2(2) . . . . ?
C75 C71 C72 C73 172.9(2) . . . . ?
C75 C76 C77 C78 -0.7(3) . . . . ?
C75 C76 C77 B2 179.6(2) . . . . ?
C76 N4 C72 C71 3.8(2) . . . . ?
C76 N4 C72 C73 -171.5(2) . . . . ?
C76 N4 C125 C123 -171.3(2) . . . . ?
C76 N4 C125 C124 6.9(3) . . . . ?
C76 C75 C80 C79 -0.1(3) . . . . ?
C76 C77 C78 C79 0.0(3) . . . . ?
C76 C77 B2 C85 -175.0(2) . . . . ?
C76 C77 B2 C124 5.2(3) . . . . ?
C77 C78 C79 C80 0.6(4) . . . . ?
C77 C78 C79 C81 -179.9(2) . . . . ?
C78 C77 B2 C85 5.5(4) . . . . ?
C78 C77 B2 C124 -174.3(2) . . . . ?
C78 C79 C80 C75 -0.5(4) . . . . ?
C78 C79 C81 C82 175.2(3) . . . . ?
C78 C79 C81 C82A -2.7(4) . . . . ?
C78 C79 C81 C83 -60.7(4) . . . . ?
C78 C79 C81 C83A 121.4(4) . . . . ?
C78 C79 C81 C84 63.2(3) . . . . ?
C78 C79 C81 C84A -113.2(4) . . . . ?
C80 C75 C76 N4 179.8(2) . . . . ?
C80 C75 C76 C77 0.8(3) . . . . ?
C80 C79 C81 C82 -5.4(4) . . . . ?
C80 C79 C81 C82A 176.8(4) . . . . ?
C80 C79 C81 C83 118.7(3) . . . . ?
C80 C79 C81 C83A -59.1(4) . . . . ?
C80 C79 C81 C84 -117.3(3) . . . . ?
C80 C79 C81 C84A 66.3(4) . . . . ?
C81 C79 C80 C75 180.0(2) . . . . ?
C85 C86 C87 C88 -1.1(4) . . . . ?
C85 C86 C87 C91 176.6(2) . . . . ?
C86 C85 C90 N5 -176.9(2) . . . . ?
C86 C85 C90 C89 0.3(3) . . . . ?
C86 C85 B2 C77 3.1(4) . . . . ?
C86 C85 B2 C124 -177.1(2) . . . . ?
C86 C87 C88 C89 0.7(3) . . . . ?
C86 C87 C91 C92 -179.3(2) . . . . ?
C86 C87 C91 C93 60.5(3) . . . . ?
C86 C87 C91 C94 -59.5(3) . . . . ?
C87 C88 C89 C90 0.1(3) . . . . ?
C87 C88 C89 C95 175.3(2) . . . . ?
C88 C87 C91 C92 -1.7(3) . . . . ?
C88 C87 C91 C93 -122.0(3) . . . . ?
C88 C87 C91 C94 118.0(2) . . . . ?
C88 C89 C90 N5 177.0(2) . . . . ?
C88 C89 C90 C85 -0.6(4) . . . . ?
C88 C89 C95 C96 5.4(5) . . . . ?
C88 C89 C95 C100 -172.8(3) . . . . ?
C89 C95 C96 C97 -175.0(2) . . . . ?
C89 C95 C100 N5 -5.0(2) . . . . ?
C89 C95 C100 C99 170.5(2) . . . . ?
C90 N5 C100 C95 5.4(2) . . . . ?
C90 N5 C100 C99 -169.3(2) . . . . ?
C90 N5 C126 C124 10.0(3) . . . . ?
C90 N5 C126 C128 -167.9(2) . . . . ?
C90 C85 C86 C87 0.6(3) . . . . ?
C90 C85 B2 C77 -174.4(2) . . . . ?
C90 C85 B2 C124 5.4(3) . . . . ?
C90 C89 C95 C96 -179.0(2) . . . . ?
C90 C89 C95 C100 2.8(2) . . . . ?
C91 C87 C88 C89 -176.9(2) . . . . ?
C95 C89 C90 N5 0.6(3) . . . . ?
C95 C89 C90 C85 -177.0(2) . . . . ?
C95 C96 C97 C98 3.3(3) . . . . ?
C95 C96 C97 C101 -173.5(2) . . . . ?
C96 C95 C100 N5 176.5(2) . . . . ?
C96 C95 C100 C99 -8.0(3) . . . . ?
C96 C97 C98 C99 -4.8(3) . . . . ?
C96 C97 C101 C102 71.0(3) . . . . ?
C96 C97 C101 C103 -48.1(3) . . . . ?
C96 C97 C101 C104 -169.3(2) . . . . ?
C97 C98 C99 C100 -0.2(4) . . . . ?
C98 C97 C101 C102 -105.7(3) . . . . ?
C98 C97 C101 C103 135.3(2) . . . . ?
C98 C97 C101 C104 14.1(3) . . . . ?
C98 C99 C100 N5 -179.3(2) . . . . ?
C98 C99 C100 C95 6.5(3) . . . . ?
C100 N5 C90 C85 173.9(2) . . . . ?
C100 N5 C90 C89 -3.7(2) . . . . ?
C100 N5 C126 C124 -173.9(2) . . . . ?
C100 N5 C126 C128 8.1(3) . . . . ?
C100 C95 C96 C97 3.0(3) . . . . ?
C101 C97 C98 C99 172.0(2) . . . . ?
C105 O2 C127 C123 173.06(19) . . . . ?
C105 O2 C127 C128 -8.2(3) . . . . ?
C105 C106 C107 C108 1.1(3) . . . . ?
C106 C105 C110 C109 4.2(3) . . . . ?
C106 C107 C108 N6 -175.0(2) . . . . ?
C106 C107 C108 C109 4.6(3) . . . . ?
C107 C108 C109 C110 -5.9(3) . . . . ?
C107 C108 C109 C111 178.6(2) . . . . ?
C108 N6 C112 C111 0.8(3) . . . . ?
C108 N6 C112 C113 179.8(2) . . . . ?
C108 N6 C117 C118 116.0(3) . . . . ?
C108 N6 C117 C122 -64.0(3) . . . . ?
C108 C109 C110 C105 1.3(3) . . . . ?
C108 C109 C111 C112 2.2(3) . . . . ?
C108 C109 C111 C116 -177.4(3) . . . . ?
C109 C111 C112 N6 -1.9(3) . . . . ?
C109 C111 C112 C113 179.1(2) . . . . ?
C109 C111 C116 C115 -179.5(3) . . . . ?
C110 C105 C106 C107 -5.6(4) . . . . ?
C110 C109 C111 C112 -172.5(2) . . . . ?
C110 C109 C111 C116 8.0(5) . . . . ?
C111 C109 C110 C105 175.5(2) . . . . ?
C111 C112 C113 C114 0.5(4) . . . . ?
C112 N6 C108 C107 -179.8(2) . . . . ?
C112 N6 C108 C109 0.6(3) . . . . ?
C112 N6 C117 C118 -63.1(3) . . . . ?
C112 N6 C117 C122 117.0(3) . . . . ?
C112 C111 C116 C115 1.0(4) . . . . ?
C112 C113 C114 C115 0.6(4) . . . . ?
C113 C114 C115 C116 -0.9(4) . . . . ?
C114 C115 C116 C111 0.1(4) . . . . ?
C116 C111 C112 N6 177.7(2) . . . . ?
C116 C111 C112 C113 -1.3(4) . . . . ?
C117 N6 C108 C107 1.0(4) . . . . ?
C117 N6 C108 C109 -178.6(2) . . . . ?
C117 N6 C112 C111 -180.0(2) . . . . ?
C117 N6 C112 C113 -1.0(4) . . . . ?
C117 C118 C119 C120 0.1(4) . . . . ?
C118 C117 C122 C121 0.7(4) . . . . ?
C118 C119 C120 C121 0.9(4) . . . . ?
C119 C120 C121 C122 -1.2(4) . . . . ?
C120 C121 C122 C117 0.4(4) . . . . ?
C122 C117 C118 C119 -0.9(4) . . . . ?
C123 C127 C128 C126 -4.6(3) . . . . ?
C124 C126 C128 C127 8.2(3) . . . . ?
C125 N4 C72 C71 -172.3(2) . . . . ?
C125 N4 C72 C73 12.4(4) . . . . ?
C125 N4 C76 C75 173.57(19) . . . . ?
C125 N4 C76 C77 -7.5(3) . . . . ?
C125 C123 C127 O2 176.03(19) . . . . ?
C125 C123 C127 C128 -2.7(3) . . . . ?
C125 C124 C126 N5 177.74(19) . . . . ?
C125 C124 C126 C128 -4.3(3) . . . . ?
C125 C124 B2 C77 -5.5(3) . . . . ?
C125 C124 B2 C85 174.7(2) . . . . ?
C126 N5 C90 C85 -9.3(3) . . . . ?
C126 N5 C90 C89 173.19(19) . . . . ?
C126 N5 C100 C95 -171.1(2) . . . . ?
C126 N5 C100 C99 14.2(4) . . . . ?
C126 C124 C125 N4 178.59(19) . . . . ?
C126 C124 C125 C123 -3.2(3) . . . . ?
C126 C124 B2 C77 175.5(2) . . . . ?
C126 C124 B2 C85 -4.3(3) . . . . ?
C127 O2 C105 C106 -53.3(3) . . . . ?
C127 O2 C105 C110 129.1(2) . . . . ?
C127 C123 C125 N4 -175.2(2) . . . . ?
C127 C123 C125 C124 6.6(3) . . . . ?
B2 C77 C78 C79 179.6(2) . . . . ?
B2 C85 C86 C87 -176.9(2) . . . . ?
B2 C85 C90 N5 1.0(3) . . . . ?
B2 C85 C90 C89 178.2(2) . . . . ?
B2 C124 C125 N4 -0.5(3) . . . . ?
B2 C124 C125 C123 177.8(2) . . . . ?
B2 C124 C126 N5 -3.2(3) . . . . ?
B2 C124 C126 C128 174.7(2) . . . . ?
